data_1574275
loop_
_publ_author_name
'Yu, Changjiang'
'Cheng, Chao'
'Liu, Zhangzhan'
'Ni, Zhigang'
'Zhao, Zujin'
'Lu, Hua'
'Hao, Erhong'
'Jiao, Lijuan'

_publ_section_title
;
 A novel boron-stereogenic fluorophore with dual-state circular
 polarization luminescence via a self-dispersing strategy
;
_journal_issue 18
_journal_name_full 'Chemical Science'
_journal_page_first 7971
_journal_page_last 7980
_journal_paper_doi 10.1039/D5SC01025J
_journal_volume 16
_journal_year 2025
_chemical_formula_moiety 'C54 H40 B4 N6 O4, 0.8[CH2Cl2]'
_chemical_formula_sum 'C54 H40 B4 N6 O4'
_chemical_formula_weight 880.16
_space_group_crystal_system triclinic
_space_group_IT_number 2
_space_group_name_Hall '-P 1'
_space_group_name_H-M_alt 'P -1'
_atom_sites_solution_hydrogens geom
_atom_sites_solution_primary dual
_atom_sites_solution_secondary difmap
_audit_creation_date 2024-10-05
_audit_creation_method
;
Olex2 1.5
(compiled 2022.04.07 svn.rca3783a0 for OlexSys, GUI svn.r6498)
;
_audit_update_record
;
2024-10-06 deposited with the CCDC.	2025-03-27 downloaded from the CCDC.
;
_cell_angle_alpha 63.503(19)
_cell_angle_beta 76.50(2)
_cell_angle_gamma 65.205(19)
_cell_formula_units_Z 3
_cell_length_a 15.483(5)
_cell_length_b 16.607(5)
_cell_length_c 18.455(5)
_cell_measurement_reflns_used 6224
_cell_measurement_temperature 298(2)
_cell_measurement_theta_max 55.562
_cell_measurement_theta_min 2.679
_cell_volume 3849(2)
_computing_cell_refinement 'SAINT v8.37A (Bruker, 2015)'
_computing_data_collection 'Bruker D8 Venture diffractometer'
_computing_data_reduction 'SAINT v8.37A (Bruker, 2015)'
_computing_molecular_graphics 'Olex2 1.5 (Dolomanov et al., 2009)'
_computing_publication_material 'Olex2 1.5 (Dolomanov et al., 2009)'
_computing_structure_refinement 'SHELXL 2019/3 (Sheldrick, 2015)'
_computing_structure_solution 'ShelXT (Sheldrick, 2015)'
_diffrn_ambient_temperature 298(2)
_diffrn_detector 'CCD area detector'
_diffrn_detector_area_resol_mean 7.9
_diffrn_detector_type 'CCD area detector'
_diffrn_measured_fraction_theta_full 0.995
_diffrn_measured_fraction_theta_max 0.995
_diffrn_measurement_device 'three-circle diffractometer'
_diffrn_measurement_device_type 'Bruker APEX-II CCD'
_diffrn_measurement_method 'phi and omega scans'
_diffrn_radiation_monochromator graphite
_diffrn_radiation_probe x-ray
_diffrn_radiation_type CuK\a
_diffrn_radiation_wavelength 1.54178
_diffrn_reflns_av_R_equivalents 0.0781
_diffrn_reflns_av_unetI/netI 0.0894
_diffrn_reflns_Laue_measured_fraction_full 0.995
_diffrn_reflns_Laue_measured_fraction_max 0.995
_diffrn_reflns_limit_h_max 17
_diffrn_reflns_limit_h_min -17
_diffrn_reflns_limit_k_max 19
_diffrn_reflns_limit_k_min -19
_diffrn_reflns_limit_l_max 21
_diffrn_reflns_limit_l_min -21
_diffrn_reflns_number 39970
_diffrn_reflns_point_group_measured_fraction_full 0.995
_diffrn_reflns_point_group_measured_fraction_max 0.995
_diffrn_reflns_theta_full 63.013
_diffrn_reflns_theta_max 63.013
_diffrn_reflns_theta_min 2.680
_diffrn_source 'sealed X-ray tube'
_diffrn_source_current 1.0
_diffrn_source_power 0.05
_diffrn_source_target Mo
_diffrn_source_voltage 50.0
_diffrn_standards_number 0
_exptl_absorpt_coefficient_mu 0.569
_exptl_absorpt_correction_T_max 0.7530
_exptl_absorpt_correction_T_min 0.6064
_exptl_absorpt_correction_type multi-scan
_exptl_absorpt_process_details
;
SADABS-2016/2 (Bruker,2016/2) was used for absorption correction.
wR2(int) was 0.0814 before and 0.0514 after correction.
The Ratio of minimum to maximum transmission is 0.8053.
The \l/2 correction factor is Not present.
;
_exptl_crystal_colour 'metallic yellowish yellow'
_exptl_crystal_colour_lustre metallic
_exptl_crystal_colour_modifier yellowish
_exptl_crystal_colour_primary yellow
_exptl_crystal_density_diffrn 1.139
_exptl_crystal_density_method 'not measured'
_exptl_crystal_description cube
_exptl_crystal_F_000 1374
_exptl_crystal_size_max 0.23
_exptl_crystal_size_mid 0.11
_exptl_crystal_size_min 0.08
_refine_diff_density_max 0.516
_refine_diff_density_min -0.281
_refine_diff_density_rms 0.052
_refine_ls_extinction_method none
_refine_ls_goodness_of_fit_ref 0.966
_refine_ls_hydrogen_treatment constr
_refine_ls_matrix_type full
_refine_ls_number_parameters 1137
_refine_ls_number_reflns 12377
_refine_ls_number_restraints 907
_refine_ls_restrained_S_all 0.950
_refine_ls_R_factor_all 0.1831
_refine_ls_R_factor_gt 0.0830
_refine_ls_shift/su_max 0.001
_refine_ls_shift/su_mean 0.000
_refine_ls_structure_factor_coef Fsqd
_refine_ls_weighting_details 'w=1/[\s^2^(Fo^2^)+(0.1701P)^2^] where P=(Fo^2^+2Fc^2^)/3'
_refine_ls_weighting_scheme calc
_refine_ls_wR_factor_gt 0.2454
_refine_ls_wR_factor_ref 0.3057
_reflns_Friedel_coverage 0.000
_reflns_number_gt 4955
_reflns_number_total 12377
_reflns_threshold_expression 'I > 2\s(I)'
_cod_data_source_file d5sc01025j2.cif
_cod_data_source_block 2c
_cod_depositor_comments 'Adding full bibliography for 1574271--1574277.cif.'
_cod_database_code 1574275
_shelx_shelxl_version_number 2019/3
_shelx_space_group_comment
;
The symmetry employed for this shelxl refinement is uniquely defined
by the following loop, which should always be used as a source of
symmetry information in preference to the above space-group names.
They are only intended as comments.
;
_olex2_refinement_description
;
1. Fixed Uiso
 At 1.2 times of:
  All C(H) groups
2. Rigid bond restraints
 O3, C30, N4, B3, N5, C24, N6, B4, C22, C23, O5, C66, N7, B5, N8, N9, C60, C61,
  O4, B4, C58, C59
 with sigma for 1-2 distances of 0.001 and sigma for 1-3 distances of 0.002
3. Uiso/Uaniso restraints and constraints
C31 \\sim C32 \\sim C33 \\sim C34 \\sim C35 \\sim C36 \\sim C31A \\sim C32A
\\sim C33A \\sim C34A \\sim C35A \\sim C36A \\sim C37 \\sim C38 \\sim C39 \\sim
C40 \\sim C41 \\sim C42 \\sim C37A \\sim C38A \\sim C39A \\sim C40A \\sim C41A
\\sim C42A \\sim B4: within 2A with sigma of 0.01 and sigma for terminal atoms
of 0.02 within 2A
C49 \\sim C50 \\sim C51 \\sim C52 \\sim C53 \\sim C54 \\sim C49A \\sim C50A
\\sim C51A \\sim C52A \\sim C53A \\sim C54A \\sim B2 \\sim C43 \\sim C44 \\sim
C45 \\sim C46 \\sim C47 \\sim C48 \\sim C43A \\sim C44A \\sim C45A \\sim C46A
\\sim C47A \\sim C48A: within 2A with sigma of 0.01 and sigma for terminal
atoms of 0.02 within 2A
4. Same fragment restrains
{B2, C43A, C44A, C45A, C46A, C47A, C48A, C49A, C50A, C51A, C52A, C53A, C54A}
sigma for 1-2: 0.01, 1-3: 0.01
as in
{B2, C43, C44, C45, C46, C47, C48, C49, C50, C51, C52, C53, C54}
{B4, C31A, C32A, C33A, C34A, C35A, C36A, C37A, C38A, C39A, C40A, C41A, C42A}
sigma for 1-2: 0.01, 1-3: 0.01
as in
{B4, C31, C32, C33, C34, C35, C36, C37, C38, C39, C40, C41, C42}
5. Others
 Sof(C31A)=Sof(C32A)=Sof(H32A)=Sof(C33A)=Sof(H33A)=Sof(C34A)=Sof(H34A)=
 Sof(C35A)=Sof(H35A)=Sof(C36A)=Sof(H36A)=Sof(C37A)=Sof(C38A)=Sof(H38A)=
 Sof(C39A)=Sof(H39A)=Sof(C40A)=Sof(H40A)=Sof(C41A)=Sof(H41A)=Sof(C42A)=
 Sof(H42A)=1-FVAR(1)
 Sof(C31)=Sof(C32)=Sof(H32)=Sof(C33)=Sof(H33)=Sof(C34)=Sof(H34)=Sof(C35)=
 Sof(H35)=Sof(C36)=Sof(H36)=Sof(C37)=Sof(C38)=Sof(H38)=Sof(C39)=Sof(H39)=
 Sof(C40)=Sof(H40)=Sof(C41)=Sof(H41)=Sof(C42)=Sof(H42)=FVAR(1)
 Sof(C43A)=Sof(C44A)=Sof(H44A)=Sof(C45A)=Sof(H45A)=Sof(C46A)=Sof(H46A)=
 Sof(C47A)=Sof(H47A)=Sof(C48A)=Sof(H48A)=Sof(C49A)=Sof(C50A)=Sof(H50A)=
 Sof(C51A)=Sof(H51A)=Sof(C52A)=Sof(H52A)=Sof(C53A)=Sof(H53A)=Sof(C54A)=
 Sof(H54A)=1-FVAR(2)
 Sof(C43)=Sof(C44)=Sof(H44)=Sof(C45)=Sof(H45)=Sof(C46)=Sof(H46)=Sof(C47)=
 Sof(H47)=Sof(C48)=Sof(H48)=Sof(C49)=Sof(C50)=Sof(H50)=Sof(C51)=Sof(H51)=
 Sof(C52)=Sof(H52)=Sof(C53)=Sof(H53)=Sof(C54)=Sof(H54)=FVAR(2)
6.a Aromatic/amide H refined with riding coordinates:
 C44(H44), C45(H45), C46(H46), C47(H47), C48(H48), C50(H50), C51(H51),
 C52(H52), C53(H53), C54(H54), C32(H32), C33(H33), C34(H34), C35(H35), C36(H36),
  C38(H38), C39(H39), C40(H40), C41(H41), C42(H42), C1(H1), C2(H2), C3(H3),
 C5(H5), C8(H8), C9(H9), C10(H10), C11(H11), C14(H14), C15(H15), C17(H17),
 C18(H18), C19(H19), C20(H20), C21(H21), C23(H23), C26(H26), C27(H27), C28(H28),
  C29(H29), C32A(H32A), C33A(H33A), C34A(H34A), C35A(H35A), C36A(H36A),
 C38A(H38A), C39A(H39A), C40A(H40A), C41A(H41A), C42A(H42A), C44A(H44A),
 C45A(H45A), C46A(H46A), C47A(H47A), C48A(H48A), C50A(H50A), C51A(H51A),
 C52A(H52A), C53A(H53A), C54A(H54A), C00W(H00W), C018(H018), C55(H55), C56(H56),
  C57(H57), C59(H59), C62(H62), C63(H63), C64(H64), C65(H65), C68(H68),
 C69(H69), C70(H70), C71(H71), C72(H72), C74(H74), C75(H75), C76(H76), C77(H77),
  C78(H78)
;
_smtbx_masks_special_details
;
A solvent mask was calculated and 100 electrons were 
found in a volume of 608\%A^3^ in 1 void per unit cell. 
This is consistent with the presence of 
0.8[CH2Cl2] per Asymmetric Unit 
which account for 101 electrons 
per unit cell.
;
_smtbx_masks_void_probe_radius 1.2
_smtbx_masks_void_truncation_radius 1.2
_olex2_submission_special_instructions 'No special instructions were received'

loop_
_space_group_symop_operation_xyz
'x, y, z'
'-x, -y, -z'

loop_
_atom_site_label
_atom_site_type_symbol
_atom_site_fract_x
_atom_site_fract_y
_atom_site_fract_z
_atom_site_U_iso_or_equiv
_atom_site_adp_type
_atom_site_occupancy
_atom_site_site_symmetry_order
_atom_site_calc_flag
_atom_site_refinement_flags_posn
_atom_site_refinement_flags_adp
_atom_site_refinement_flags_occupancy
_atom_site_disorder_assembly
_atom_site_disorder_group
B1 B 0.2456(3) 0.8731(4) 0.8170(3) 0.0644(14) Uani 1 1 d . . . . .
B2 B -0.0335(4) 0.9377(5) 0.8273(4) 0.0834(14) Uani 1 1 d D U . . .
C43 C -0.064(4) 0.9564(13) 0.7427(12) 0.106(4) Uani 0.158(7) 1 d D U P A 1
C44 C -0.094(3) 1.0486(14) 0.6806(11) 0.120(4) Uani 0.158(7) 1 d D U P A 1
H44 H -0.099098 1.101757 0.688712 0.144 Uiso 0.158(7) 1 calc R U P A 1
C45 C -0.118(3) 1.061(2) 0.6051(12) 0.132(5) Uani 0.158(7) 1 d D U P A 1
H45 H -0.151545 1.122722 0.568745 0.158 Uiso 0.158(7) 1 calc R U P A 1
C46 C -0.091(4) 0.983(3) 0.5866(15) 0.128(5) Uani 0.158(7) 1 d D U P A 1
H46 H -0.101024 0.991176 0.535410 0.153 Uiso 0.158(7) 1 calc R U P A 1
C47 C -0.051(3) 0.892(2) 0.6433(15) 0.128(4) Uani 0.158(7) 1 d D U P A 1
H47 H -0.022529 0.839217 0.628637 0.154 Uiso 0.158(7) 1 calc R U P A 1
C48 C -0.052(3) 0.8792(15) 0.7238(14) 0.114(4) Uani 0.158(7) 1 d D U P A 1
H48 H -0.044817 0.818850 0.765267 0.136 Uiso 0.158(7) 1 calc R U P A 1
C49 C -0.1115(14) 0.995(4) 0.878(3) 0.088(4) Uani 0.158(7) 1 d D U P A 1
C50 C -0.086(2) 1.032(5) 0.923(3) 0.090(4) Uani 0.158(7) 1 d D U P A 1
H50 H -0.025906 1.034697 0.913570 0.108 Uiso 0.158(7) 1 calc R U P A 1
C51 C -0.149(2) 1.062(4) 0.980(3) 0.088(4) Uani 0.158(7) 1 d D U P A 1
H51 H -0.126739 1.074350 1.015774 0.106 Uiso 0.158(7) 1 calc R U P A 1
C52 C -0.241(2) 1.075(4) 0.985(3) 0.096(5) Uani 0.158(7) 1 d D U P A 1
H52 H -0.285731 1.109536 1.014542 0.115 Uiso 0.158(7) 1 calc R U P A 1
C53 C -0.2700(15) 1.037(4) 0.946(2) 0.098(4) Uani 0.158(7) 1 d D U P A 1
H53 H -0.332876 1.041350 0.953321 0.117 Uiso 0.158(7) 1 calc R U P A 1
C54 C -0.2033(11) 0.992(3) 0.896(2) 0.088(4) Uani 0.158(7) 1 d D U P A 1
H54 H -0.220638 0.959734 0.874465 0.105 Uiso 0.158(7) 1 calc R U P A 1
B3 B 0.4197(4) 0.8213(5) 0.5029(4) 0.0850(12) Uani 1 1 d . U . . .
B4 B 0.6839(4) 0.6427(6) 0.5431(4) 0.1056(14) Uani 1 1 d D U . . .
C31 C 0.7137(10) 0.6219(12) 0.6290(5) 0.114(3) Uani 0.606(11) 1 d D U P B 1
C32 C 0.7877(7) 0.6459(10) 0.6338(7) 0.126(3) Uani 0.606(11) 1 d D U P B 1
H32 H 0.825621 0.666170 0.587438 0.152 Uiso 0.606(11) 1 calc R U P B 1
C33 C 0.8063(10) 0.6400(12) 0.7077(8) 0.138(3) Uani 0.606(11) 1 d D U P B 1
H33 H 0.854786 0.658139 0.709391 0.166 Uiso 0.606(11) 1 calc R U P B 1
C34 C 0.7521(10) 0.6073(12) 0.7775(8) 0.131(4) Uani 0.606(11) 1 d D U P B 1
H34 H 0.757549 0.610920 0.825019 0.158 Uiso 0.606(11) 1 calc R U P B 1
C35 C 0.6902(9) 0.5695(11) 0.7747(6) 0.138(4) Uani 0.606(11) 1 d D U P B 1
H35 H 0.660652 0.537846 0.822572 0.166 Uiso 0.606(11) 1 calc R U P B 1
C36 C 0.6708(10) 0.5777(12) 0.7015(5) 0.132(3) Uani 0.606(11) 1 d D U P B 1
H36 H 0.627313 0.552534 0.701447 0.159 Uiso 0.606(11) 1 calc R U P B 1
C37 C 0.7661(7) 0.6031(11) 0.4844(5) 0.097(2) Uani 0.606(11) 1 d D U P B 1
C38 C 0.7628(7) 0.6455(12) 0.3997(5) 0.103(3) Uani 0.606(11) 1 d D U P B 1
H38 H 0.711206 0.701601 0.377018 0.124 Uiso 0.606(11) 1 calc R U P B 1
C39 C 0.8315(8) 0.6094(10) 0.3475(6) 0.108(3) Uani 0.606(11) 1 d D U P B 1
H39 H 0.827222 0.639473 0.291502 0.130 Uiso 0.606(11) 1 calc R U P B 1
C40 C 0.9071(7) 0.5253(10) 0.3840(7) 0.108(3) Uani 0.606(11) 1 d D U P B 1
H40 H 0.955161 0.500401 0.350419 0.130 Uiso 0.606(11) 1 calc R U P B 1
C41 C 0.9158(6) 0.4764(10) 0.4662(7) 0.120(3) Uani 0.606(11) 1 d D U P B 1
H41 H 0.966810 0.419126 0.487604 0.144 Uiso 0.606(11) 1 calc R U P B 1
C42 C 0.8439(6) 0.5165(8) 0.5176(6) 0.116(3) Uani 0.606(11) 1 d D U P B 1
H42 H 0.848209 0.485398 0.573594 0.139 Uiso 0.606(11) 1 calc R U P B 1
C1 C 0.3147(3) 1.0012(4) 0.8002(3) 0.0795(14) Uani 1 1 d . . . . .
H1 H 0.377587 0.960344 0.811045 0.095 Uiso 1 1 calc R U . . .
C2 C 0.2818(4) 1.1004(4) 0.7739(3) 0.0964(16) Uani 1 1 d . . . . .
H2 H 0.317654 1.137061 0.765894 0.116 Uiso 1 1 calc R U . . .
C3 C 0.1861(4) 1.1351(4) 0.7619(3) 0.0912(15) Uani 1 1 d . . . . .
H3 H 0.145620 1.199457 0.742682 0.109 Uiso 1 1 calc R U . . .
C4 C 0.1614(3) 1.0532(4) 0.7846(3) 0.0803(14) Uani 1 1 d . . . . .
C5 C 0.0722(3) 1.0487(4) 0.7872(3) 0.0835(14) Uani 1 1 d . . . . .
H5 H 0.020013 1.106271 0.771993 0.100 Uiso 1 1 calc R U . . .
C6 C 0.1103(3) 0.8086(4) 0.8753(3) 0.0715(13) Uani 1 1 d . . . . .
C7 C 0.1814(3) 0.7157(4) 0.9130(3) 0.0676(12) Uani 1 1 d . . . . .
C8 C 0.1636(4) 0.6292(4) 0.9452(3) 0.0884(15) Uani 1 1 d . . . . .
H8 H 0.103635 0.631348 0.941803 0.106 Uiso 1 1 calc R U . . .
C9 C 0.2329(5) 0.5430(5) 0.9810(3) 0.1079(18) Uani 1 1 d . . . . .
H9 H 0.220600 0.486345 1.001203 0.129 Uiso 1 1 calc R U . . .
C10 C 0.3207(4) 0.5392(4) 0.9874(3) 0.1069(18) Uani 1 1 d . . . . .
H10 H 0.368205 0.479776 1.011575 0.128 Uiso 1 1 calc R U . . .
C11 C 0.3395(4) 0.6226(5) 0.9584(3) 0.1011(17) Uani 1 1 d . . . . .
H11 H 0.398935 0.618802 0.965179 0.121 Uiso 1 1 calc R U . . .
C12 C 0.2715(3) 0.7124(4) 0.9190(3) 0.0703(12) Uani 1 1 d . . . . .
C13 C 0.2901(3) 0.8551(3) 0.7355(3) 0.0643(12) Uani 1 1 d . . . . .
C14 C 0.2435(3) 0.9089(4) 0.6634(3) 0.0799(14) Uani 1 1 d . . . . .
H14 H 0.182904 0.955056 0.663513 0.096 Uiso 1 1 calc R U . . .
C15 C 0.2825(3) 0.8975(4) 0.5922(3) 0.0880(15) Uani 1 1 d . . . . .
H15 H 0.247265 0.934820 0.546197 0.106 Uiso 1 1 calc R U . . .
C16 C 0.3746(3) 0.8305(4) 0.5874(3) 0.0787(14) Uani 1 1 d . . . . .
C17 C 0.4216(3) 0.7785(4) 0.6589(3) 0.0861(15) Uani 1 1 d . . . . .
H17 H 0.483352 0.734375 0.658449 0.103 Uiso 1 1 calc R U . . .
C18 C 0.3808(3) 0.7889(4) 0.7316(3) 0.0825(14) Uani 1 1 d . . . . .
H18 H 0.415064 0.750728 0.778053 0.099 Uiso 1 1 calc R U . . .
C19 C 0.3812(5) 1.0092(6) 0.3980(4) 0.122(2) Uani 1 1 d . . . . .
H19 H 0.316335 1.028642 0.393278 0.146 Uiso 1 1 calc R U . . .
C20 C 0.4353(6) 1.0716(5) 0.3650(4) 0.128(2) Uani 1 1 d . . . . .
H20 H 0.412798 1.138156 0.336294 0.153 Uiso 1 1 calc R U . . .
C21 C 0.5283(5) 1.0111(6) 0.3853(4) 0.114(2) Uani 1 1 d . . . . .
H21 H 0.580254 1.030596 0.370880 0.136 Uiso 1 1 calc R U . . .
C22 C 0.5320(4) 0.9154(5) 0.4312(3) 0.0998(13) Uani 1 1 d . U . . .
C23 C 0.6142(4) 0.8293(5) 0.4644(3) 0.1028(14) Uani 1 1 d . U . . .
H23 H 0.673502 0.834491 0.456681 0.123 Uiso 1 1 calc R U . . .
C24 C 0.5282(4) 0.6495(4) 0.5418(3) 0.0924(13) Uani 1 1 d . U . . .
C25 C 0.4450(4) 0.6296(5) 0.5460(3) 0.0991(19) Uani 1 1 d . . . . .
C26 C 0.4464(4) 0.5329(5) 0.5821(4) 0.115(2) Uani 1 1 d . . . . .
H26 H 0.499942 0.481350 0.607239 0.138 Uiso 1 1 calc R U . . .
C27 C 0.3691(6) 0.5180(7) 0.5791(5) 0.141(3) Uani 1 1 d . . . . .
H27 H 0.367528 0.456102 0.606086 0.169 Uiso 1 1 calc R U . . .
C28 C 0.2955(6) 0.5886(7) 0.5390(5) 0.142(3) Uani 1 1 d . . . . .
H28 H 0.245006 0.574330 0.535380 0.170 Uiso 1 1 calc R U . . .
C29 C 0.2901(5) 0.6863(6) 0.5007(4) 0.132(2) Uani 1 1 d . . . . .
H29 H 0.236849 0.735738 0.473378 0.159 Uiso 1 1 calc R U . . .
C30 C 0.3678(4) 0.7045(6) 0.5059(4) 0.1079(18) Uani 1 1 d . U . . .
N1 N 0.2419(2) 0.9717(3) 0.8078(2) 0.0699(10) Uani 1 1 d . . . . .
N2 N 0.0582(2) 0.9686(3) 0.8096(2) 0.0772(11) Uani 1 1 d . . . . .
N3 N 0.1373(2) 0.8844(3) 0.8341(2) 0.0677(10) Uani 1 1 d . . . . .
N4 N 0.4413(3) 0.9163(4) 0.4375(3) 0.0958(11) Uani 1 1 d . U . . .
N5 N 0.5188(2) 0.7413(3) 0.5121(2) 0.0828(9) Uani 1 1 d . U . . .
N6 N 0.6072(3) 0.7470(4) 0.5039(3) 0.0979(11) Uani 1 1 d . U . . .
O1 O 0.29223(19) 0.7938(2) 0.89003(18) 0.0757(9) Uani 1 1 d . . . . .
O2 O 0.01873(19) 0.8292(2) 0.88009(19) 0.0846(10) Uani 1 1 d . . . . .
O3 O 0.3625(2) 0.8017(3) 0.4667(2) 0.1047(11) Uani 1 1 d . U . . .
O4 O 0.6098(2) 0.5892(3) 0.5625(2) 0.1099(11) Uani 1 1 d . U . . .
C31A C 0.7207(14) 0.6432(19) 0.6168(7) 0.118(4) Uani 0.394(11) 1 d D U P B 2
C32A C 0.7795(12) 0.6949(15) 0.6017(9) 0.136(4) Uani 0.394(11) 1 d D U P B 2
H32A H 0.791450 0.734485 0.548776 0.163 Uiso 0.394(11) 1 calc R U P B 2
C33A C 0.8205(12) 0.6870(16) 0.6663(12) 0.140(4) Uani 0.394(11) 1 d D U P B 2
H33A H 0.866743 0.713368 0.655860 0.168 Uiso 0.394(11) 1 calc R U P B 2
C34A C 0.7913(17) 0.6398(17) 0.7457(10) 0.135(4) Uani 0.394(11) 1 d D U P B 2
H34A H 0.822723 0.626858 0.789143 0.162 Uiso 0.394(11) 1 calc R U P B 2
C35A C 0.7150(15) 0.6128(19) 0.7582(9) 0.133(4) Uani 0.394(11) 1 d D U P B 2
H35A H 0.681933 0.599011 0.808565 0.159 Uiso 0.394(11) 1 calc R U P B 2
C36A C 0.6871(16) 0.6062(17) 0.6955(6) 0.123(3) Uani 0.394(11) 1 d D U P B 2
H36A H 0.644121 0.575650 0.707241 0.147 Uiso 0.394(11) 1 calc R U P B 2
C37A C 0.7599(10) 0.6233(17) 0.4726(6) 0.101(3) Uani 0.394(11) 1 d D U P B 2
C38A C 0.7341(11) 0.6579(16) 0.3928(6) 0.096(3) Uani 0.394(11) 1 d D U P B 2
H38A H 0.671733 0.699423 0.380404 0.115 Uiso 0.394(11) 1 calc R U P B 2
C39A C 0.7955(11) 0.6341(15) 0.3317(7) 0.106(3) Uani 0.394(11) 1 d D U P B 2
H39A H 0.776119 0.657985 0.279697 0.127 Uiso 0.394(11) 1 calc R U P B 2
C40A C 0.8881(11) 0.5723(16) 0.3532(10) 0.109(4) Uani 0.394(11) 1 d D U P B 2
H40A H 0.932286 0.559121 0.312287 0.131 Uiso 0.394(11) 1 calc R U P B 2
C41A C 0.9192(8) 0.5292(15) 0.4300(10) 0.114(3) Uani 0.394(11) 1 d D U P B 2
H41A H 0.980989 0.485237 0.441685 0.137 Uiso 0.394(11) 1 calc R U P B 2
C42A C 0.8527(7) 0.5548(13) 0.4914(8) 0.107(3) Uani 0.394(11) 1 d D U P B 2
H42A H 0.870871 0.525833 0.544497 0.128 Uiso 0.394(11) 1 calc R U P B 2
C43A C -0.0613(7) 0.9427(5) 0.7470(4) 0.0978(17) Uani 0.842(7) 1 d D U P A 2
C44A C -0.0472(5) 1.0097(6) 0.6700(4) 0.119(2) Uani 0.842(7) 1 d D U P A 2
H44A H -0.020888 1.053331 0.664569 0.143 Uiso 0.842(7) 1 calc R U P A 2
C45A C -0.0729(6) 1.0116(8) 0.5999(5) 0.140(3) Uani 0.842(7) 1 d D U P A 2
H45A H -0.063091 1.056032 0.548693 0.168 Uiso 0.842(7) 1 calc R U P A 2
C46A C -0.1120(6) 0.9476(7) 0.6084(6) 0.129(2) Uani 0.842(7) 1 d D U P A 2
H46A H -0.131060 0.950433 0.562775 0.154 Uiso 0.842(7) 1 calc R U P A 2
C47A C -0.1236(5) 0.8796(6) 0.6826(5) 0.122(2) Uani 0.842(7) 1 d D U P A 2
H47A H -0.147875 0.834874 0.687128 0.146 Uiso 0.842(7) 1 calc R U P A 2
C48A C -0.0992(5) 0.8772(5) 0.7517(4) 0.1095(19) Uani 0.842(7) 1 d D U P A 2
H48A H -0.108159 0.831094 0.802084 0.131 Uiso 0.842(7) 1 calc R U P A 2
C49A C -0.1174(4) 0.9925(8) 0.8770(6) 0.0821(15) Uani 0.842(7) 1 d D U P A 2
C50A C -0.1009(5) 1.0219(8) 0.9312(6) 0.0898(18) Uani 0.842(7) 1 d D U P A 2
H50A H -0.038588 1.010864 0.937679 0.108 Uiso 0.842(7) 1 calc R U P A 2
C51A C -0.1744(4) 1.0668(8) 0.9755(6) 0.0953(19) Uani 0.842(7) 1 d D U P A 2
H51A H -0.160709 1.087461 1.009274 0.114 Uiso 0.842(7) 1 calc R U P A 2
C52A C -0.2651(4) 1.0809(7) 0.9703(5) 0.097(2) Uani 0.842(7) 1 d D U P A 2
H52A H -0.313469 1.108914 1.001963 0.117 Uiso 0.842(7) 1 calc R U P A 2
C53A C -0.2864(4) 1.0542(6) 0.9183(5) 0.103(2) Uani 0.842(7) 1 d D U P A 2
H53A H -0.349181 1.063301 0.915393 0.124 Uiso 0.842(7) 1 calc R U P A 2
C54A C -0.2127(3) 1.0124(6) 0.8687(4) 0.096(2) Uani 0.842(7) 1 d D U P A 2
H54A H -0.228000 0.998424 0.830891 0.115 Uiso 0.842(7) 1 calc R U P A 2
B5 B 0.0750(3) 0.4362(4) 0.8609(4) 0.0760(11) Uani 1 1 d . U . . .
B6 B 0.3437(3) 0.2664(4) 0.8976(4) 0.0720(15) Uani 1 1 d . . . . .
C00L C 0.0361(3) 0.4709(4) 0.9332(3) 0.0723(13) Uani 1 1 d . . . . .
C00W C 0.0308(3) 0.4385(4) 1.0762(3) 0.0785(13) Uani 1 1 d . . . . .
H00W H 0.053006 0.395382 1.127332 0.094 Uiso 1 1 calc R U . . .
C018 C 0.0660(3) 0.4098(4) 1.0111(3) 0.0843(15) Uani 1 1 d . . . . .
H018 H 0.110736 0.347965 1.020254 0.101 Uiso 1 1 calc R U . . .
C55 C -0.0502(3) 0.3701(4) 0.8544(3) 0.0979(17) Uani 1 1 d . . . . .
H55 H -0.099950 0.428842 0.833781 0.117 Uiso 1 1 calc R U . . .
C56 C -0.0566(4) 0.2790(5) 0.8799(4) 0.1096(19) Uani 1 1 d . . . . .
H56 H -0.108899 0.266222 0.878053 0.132 Uiso 1 1 calc R U . . .
C57 C 0.0333(4) 0.2114(4) 0.9089(3) 0.0972(17) Uani 1 1 d . . . . .
H57 H 0.051772 0.144512 0.932084 0.117 Uiso 1 1 calc R U . . .
C58 C 0.0897(3) 0.2651(4) 0.8957(3) 0.0793(12) Uani 1 1 d . U . . .
C59 C 0.1881(3) 0.2259(4) 0.9122(3) 0.0844(12) Uani 1 1 d . U . . .
H59 H 0.218568 0.159200 0.934758 0.101 Uiso 1 1 calc R U . . .
C60 C 0.2471(3) 0.4228(4) 0.8316(3) 0.0744(11) Uani 1 1 d . U . . .
C61 C 0.2113(3) 0.5286(4) 0.7819(3) 0.0799(11) Uani 1 1 d . U . . .
C62 C 0.2649(4) 0.5867(5) 0.7549(4) 0.106(2) Uani 1 1 d . . . . .
H62 H 0.327365 0.560088 0.769955 0.127 Uiso 1 1 calc R U . . .
C63 C 0.2283(6) 0.6802(6) 0.7077(5) 0.126(2) Uani 1 1 d . . . . .
H63 H 0.264193 0.718961 0.691696 0.151 Uiso 1 1 calc R U . . .
C64 C 0.1387(5) 0.7185(4) 0.6831(4) 0.115(2) Uani 1 1 d . . . . .
H64 H 0.114004 0.783196 0.648632 0.138 Uiso 1 1 calc R U . . .
C65 C 0.0836(4) 0.6621(4) 0.7088(4) 0.1043(18) Uani 1 1 d . . . . .
H65 H 0.022338 0.688978 0.691203 0.125 Uiso 1 1 calc R U . . .
C66 C 0.1191(3) 0.5665(4) 0.7603(3) 0.0812(11) Uani 1 1 d . U . . .
C67 C 0.3695(3) 0.2438(3) 0.9861(3) 0.0736(13) Uani 1 1 d . . . . .
C68 C 0.3149(3) 0.2160(4) 1.0588(3) 0.0958(16) Uani 1 1 d . . . . .
H68 H 0.261245 0.204550 1.058160 0.115 Uiso 1 1 calc R U . . .
C69 C 0.3387(4) 0.2050(4) 1.1319(3) 0.1079(19) Uani 1 1 d . . . . .
H69 H 0.298761 0.190891 1.178257 0.129 Uiso 1 1 calc R U . . .
C70 C 0.4189(5) 0.2147(4) 1.1351(4) 0.114(2) Uani 1 1 d . . . . .
H70 H 0.435269 0.205486 1.184356 0.137 Uiso 1 1 calc R U . . .
C71 C 0.4792(4) 0.2387(4) 1.0653(4) 0.1106(19) Uani 1 1 d . . . . .
H71 H 0.534549 0.246378 1.067421 0.133 Uiso 1 1 calc R U . . .
C72 C 0.4532(3) 0.2503(4) 0.9937(3) 0.0995(17) Uani 1 1 d . . . . .
H72 H 0.494021 0.263339 0.947819 0.119 Uiso 1 1 calc R U . . .
C73 C 0.4154(3) 0.1948(4) 0.8558(3) 0.0789(14) Uani 1 1 d . . . . .
C74 C 0.4450(3) 0.0970(4) 0.8971(3) 0.0899(16) Uani 1 1 d . . . . .
H74 H 0.424271 0.072694 0.951322 0.108 Uiso 1 1 calc R U . . .
C75 C 0.5040(4) 0.0318(4) 0.8629(4) 0.1106(19) Uani 1 1 d . . . . .
H75 H 0.521537 -0.034436 0.892420 0.133 Uiso 1 1 calc R U . . .
C76 C 0.5360(4) 0.0697(6) 0.7827(5) 0.124(3) Uani 1 1 d . . . . .
H76 H 0.576598 0.027692 0.758294 0.149 Uiso 1 1 calc R U . . .
C77 C 0.5104(5) 0.1641(7) 0.7395(4) 0.129(3) Uani 1 1 d . . . . .
H77 H 0.533498 0.186410 0.685860 0.155 Uiso 1 1 calc R U . . .
C78 C 0.4475(4) 0.2328(4) 0.7740(3) 0.1051(18) Uani 1 1 d . . . . .
H78 H 0.429043 0.298939 0.743667 0.126 Uiso 1 1 calc R U . . .
N7 N 0.0374(3) 0.3605(3) 0.8638(2) 0.0804(10) Uani 1 1 d . U . . .
N8 N 0.2356(2) 0.2792(3) 0.8971(2) 0.0756(9) Uani 1 1 d . U . . .
N9 N 0.1848(2) 0.3800(3) 0.8612(2) 0.0694(8) Uani 1 1 d . U . . .
O5 O 0.0578(2) 0.5157(2) 0.7832(2) 0.0871(9) Uani 1 1 d . U . . .
O6 O 0.3346(2) 0.3728(3) 0.8416(2) 0.0907(10) Uani 1 1 d . . . . .

loop_
_atom_site_aniso_label
_atom_site_aniso_U_11
_atom_site_aniso_U_22
_atom_site_aniso_U_33
_atom_site_aniso_U_23
_atom_site_aniso_U_13
_atom_site_aniso_U_12
B1 0.056(3) 0.078(4) 0.071(4) -0.038(3) 0.004(3) -0.029(3)
B2 0.058(3) 0.121(4) 0.101(4) -0.068(3) 0.013(2) -0.043(3)
C43 0.081(5) 0.143(5) 0.117(5) -0.078(5) 0.001(5) -0.036(5)
C44 0.097(5) 0.154(6) 0.120(5) -0.076(5) -0.004(5) -0.031(5)
C45 0.105(6) 0.164(6) 0.128(6) -0.075(6) -0.010(5) -0.030(5)
C46 0.106(6) 0.163(6) 0.134(6) -0.080(6) -0.017(5) -0.038(5)
C47 0.104(5) 0.161(6) 0.134(5) -0.080(5) -0.014(5) -0.034(5)
C48 0.091(5) 0.151(5) 0.125(5) -0.082(5) -0.010(5) -0.036(5)
C49 0.061(4) 0.120(5) 0.098(5) -0.063(5) 0.008(4) -0.032(4)
C50 0.066(5) 0.119(5) 0.096(5) -0.062(5) 0.011(5) -0.029(5)
C51 0.065(5) 0.120(5) 0.096(5) -0.063(5) 0.006(5) -0.033(5)
C52 0.069(5) 0.124(5) 0.099(5) -0.059(5) 0.009(5) -0.029(5)
C53 0.066(5) 0.128(5) 0.100(5) -0.057(5) 0.009(5) -0.029(5)
C54 0.062(5) 0.125(5) 0.097(5) -0.064(5) 0.002(5) -0.033(5)
B3 0.0766(19) 0.110(3) 0.083(4) -0.052(3) 0.008(2) -0.0389(16)
B4 0.085(2) 0.145(3) 0.114(4) -0.090(3) 0.007(3) -0.0310(17)
C31 0.105(4) 0.136(5) 0.115(4) -0.080(4) -0.010(4) -0.021(4)
C32 0.135(4) 0.139(6) 0.129(5) -0.070(4) -0.041(4) -0.036(4)
C33 0.151(5) 0.142(6) 0.131(6) -0.067(5) -0.035(5) -0.034(4)
C34 0.140(6) 0.133(6) 0.124(6) -0.070(5) -0.028(5) -0.020(5)
C35 0.134(6) 0.150(7) 0.120(5) -0.064(5) -0.027(5) -0.020(5)
C36 0.125(5) 0.147(6) 0.118(5) -0.067(5) -0.025(4) -0.018(4)
C37 0.079(3) 0.133(5) 0.115(4) -0.086(4) 0.006(3) -0.038(3)
C38 0.086(5) 0.127(5) 0.119(4) -0.077(4) 0.015(4) -0.040(4)
C39 0.089(5) 0.139(5) 0.118(4) -0.079(4) 0.014(4) -0.041(4)
C40 0.090(4) 0.144(6) 0.117(5) -0.086(5) 0.014(4) -0.040(4)
C41 0.094(4) 0.148(6) 0.128(5) -0.082(5) 0.006(4) -0.030(4)
C42 0.093(4) 0.146(6) 0.124(5) -0.082(4) 0.009(4) -0.034(4)
C1 0.073(3) 0.102(4) 0.087(4) -0.047(3) 0.009(2) -0.049(3)
C2 0.098(4) 0.109(5) 0.117(5) -0.062(4) 0.008(3) -0.056(4)
C3 0.099(4) 0.075(4) 0.104(4) -0.041(3) -0.002(3) -0.030(3)
C4 0.080(3) 0.089(4) 0.092(4) -0.052(3) 0.008(3) -0.039(3)
C5 0.074(3) 0.086(4) 0.100(4) -0.051(3) 0.005(3) -0.027(3)
C6 0.065(3) 0.093(4) 0.082(4) -0.054(3) 0.015(2) -0.040(3)
C7 0.069(3) 0.080(3) 0.060(3) -0.033(3) 0.008(2) -0.033(3)
C8 0.087(3) 0.104(4) 0.097(4) -0.052(4) 0.016(3) -0.053(4)
C9 0.120(5) 0.095(5) 0.105(5) -0.032(4) 0.004(4) -0.049(4)
C10 0.109(4) 0.076(4) 0.113(5) -0.011(4) -0.010(4) -0.040(3)
C11 0.081(3) 0.119(5) 0.107(5) -0.042(4) -0.008(3) -0.042(4)
C12 0.068(3) 0.089(4) 0.059(3) -0.032(3) 0.005(2) -0.035(3)
C13 0.052(2) 0.087(3) 0.069(3) -0.044(3) 0.010(2) -0.031(2)
C14 0.063(3) 0.102(4) 0.076(3) -0.049(3) 0.011(3) -0.023(3)
C15 0.073(3) 0.118(4) 0.069(3) -0.044(3) -0.003(2) -0.023(3)
C16 0.063(3) 0.114(4) 0.078(4) -0.055(3) 0.007(2) -0.036(3)
C17 0.055(2) 0.121(4) 0.094(4) -0.068(4) 0.006(3) -0.020(3)
C18 0.066(3) 0.113(4) 0.077(3) -0.052(3) 0.001(2) -0.027(3)
C19 0.107(4) 0.148(7) 0.095(5) -0.053(5) 0.020(4) -0.040(5)
C20 0.176(7) 0.113(6) 0.090(5) -0.042(4) 0.023(5) -0.064(6)
C21 0.118(5) 0.145(6) 0.104(5) -0.068(5) 0.032(4) -0.071(5)
C22 0.112(3) 0.136(3) 0.077(4) -0.059(3) 0.029(3) -0.066(2)
C23 0.100(2) 0.147(3) 0.104(5) -0.072(3) 0.015(3) -0.070(2)
C24 0.092(2) 0.107(2) 0.098(4) -0.064(3) 0.016(3) -0.0396(18)
C25 0.111(4) 0.160(6) 0.094(4) -0.087(5) 0.041(3) -0.095(4)
C26 0.115(5) 0.140(6) 0.131(5) -0.083(5) 0.030(4) -0.070(4)
C27 0.153(7) 0.168(8) 0.152(8) -0.090(7) 0.021(6) -0.089(6)
C28 0.155(7) 0.197(10) 0.153(8) -0.110(7) 0.035(6) -0.115(7)
C29 0.125(5) 0.178(7) 0.146(6) -0.094(6) 0.027(4) -0.088(5)
C30 0.097(4) 0.163(4) 0.119(5) -0.093(4) 0.033(4) -0.076(4)
N1 0.063(2) 0.084(3) 0.083(3) -0.050(2) 0.0109(19) -0.034(2)
N2 0.056(2) 0.095(3) 0.093(3) -0.055(3) 0.0030(19) -0.024(2)
N3 0.057(2) 0.081(3) 0.075(3) -0.043(2) 0.0070(18) -0.027(2)
N4 0.099(2) 0.114(2) 0.080(3) -0.051(2) 0.020(2) -0.044(2)
N5 0.0748(14) 0.1095(19) 0.091(3) -0.065(2) 0.0205(17) -0.0426(14)
N6 0.0782(16) 0.133(2) 0.116(4) -0.078(3) 0.017(2) -0.0482(17)
O1 0.0696(18) 0.096(3) 0.080(2) -0.042(2) -0.0022(16) -0.0406(18)
O2 0.0575(18) 0.108(3) 0.105(3) -0.059(2) 0.0125(17) -0.0353(18)
O3 0.094(2) 0.148(3) 0.101(3) -0.071(3) 0.0017(18) -0.051(2)
O4 0.094(2) 0.124(2) 0.120(3) -0.072(2) 0.014(2) -0.0310(16)
C31A 0.110(5) 0.141(6) 0.118(5) -0.077(5) -0.019(4) -0.025(4)
C32A 0.139(5) 0.148(6) 0.131(6) -0.071(5) -0.039(5) -0.029(5)
C33A 0.150(6) 0.149(7) 0.137(7) -0.068(6) -0.041(6) -0.037(5)
C34A 0.147(6) 0.139(7) 0.130(7) -0.075(6) -0.029(6) -0.027(5)
C35A 0.140(6) 0.142(6) 0.123(5) -0.071(5) -0.031(5) -0.025(5)
C36A 0.127(5) 0.143(6) 0.117(5) -0.075(5) -0.036(4) -0.025(4)
C37A 0.083(4) 0.135(5) 0.115(5) -0.084(4) 0.008(4) -0.035(4)
C38A 0.078(5) 0.127(5) 0.117(5) -0.078(4) 0.013(4) -0.046(5)
C39A 0.087(5) 0.134(6) 0.119(5) -0.079(5) 0.015(5) -0.039(5)
C40A 0.090(5) 0.140(6) 0.116(5) -0.082(5) 0.014(5) -0.035(5)
C41A 0.092(4) 0.144(6) 0.120(5) -0.082(5) 0.013(5) -0.033(5)
C42A 0.089(4) 0.142(6) 0.116(5) -0.088(5) 0.008(4) -0.034(5)
C43A 0.071(3) 0.135(4) 0.116(4) -0.079(3) 0.006(3) -0.036(3)
C44A 0.094(4) 0.158(5) 0.115(4) -0.075(4) -0.003(3) -0.033(3)
C45A 0.115(4) 0.169(5) 0.130(4) -0.072(4) -0.009(4) -0.031(4)
C46A 0.104(4) 0.173(5) 0.132(4) -0.083(4) -0.025(4) -0.036(4)
C47A 0.102(4) 0.153(5) 0.145(5) -0.088(4) -0.020(4) -0.040(3)
C48A 0.088(4) 0.148(4) 0.128(4) -0.086(3) -0.007(3) -0.039(3)
C49A 0.056(2) 0.113(3) 0.095(3) -0.062(3) 0.010(2) -0.033(2)
C50A 0.064(3) 0.121(4) 0.097(4) -0.064(3) 0.009(3) -0.031(3)
C51A 0.077(4) 0.120(4) 0.096(3) -0.060(3) 0.007(3) -0.029(4)
C52A 0.071(3) 0.121(4) 0.098(4) -0.059(3) 0.014(3) -0.026(3)
C53A 0.063(3) 0.138(4) 0.102(4) -0.058(4) 0.009(3) -0.027(3)
C54A 0.065(3) 0.131(4) 0.103(4) -0.065(4) 0.005(3) -0.030(3)
B5 0.0605(15) 0.087(2) 0.094(3) -0.0512(18) 0.005(2) -0.0270(17)
B6 0.056(3) 0.083(4) 0.086(4) -0.052(4) 0.006(3) -0.019(3)
C00L 0.054(2) 0.086(3) 0.093(4) -0.059(3) 0.008(2) -0.022(2)
C00W 0.064(3) 0.089(4) 0.089(4) -0.053(3) 0.001(2) -0.018(2)
C018 0.063(3) 0.096(4) 0.106(4) -0.071(4) 0.002(3) -0.010(3)
C55 0.074(3) 0.092(4) 0.134(5) -0.057(4) 0.002(3) -0.026(3)
C56 0.091(4) 0.133(5) 0.146(5) -0.086(5) 0.012(4) -0.055(4)
C57 0.111(4) 0.077(4) 0.118(5) -0.050(4) 0.026(4) -0.051(3)
C58 0.078(2) 0.097(2) 0.088(4) -0.059(3) 0.017(2) -0.041(2)
C59 0.082(2) 0.088(2) 0.092(4) -0.047(3) 0.009(2) -0.0338(18)
C60 0.061(2) 0.092(2) 0.089(4) -0.057(2) 0.013(2) -0.0313(18)
C61 0.084(2) 0.091(2) 0.086(3) -0.056(2) 0.017(2) -0.039(2)
C62 0.098(4) 0.130(5) 0.141(6) -0.091(5) 0.027(4) -0.066(4)
C63 0.143(6) 0.132(6) 0.145(7) -0.081(6) 0.038(5) -0.083(6)
C64 0.113(5) 0.091(5) 0.131(6) -0.032(4) 0.006(4) -0.049(4)
C65 0.093(4) 0.107(5) 0.120(5) -0.049(4) 0.006(3) -0.043(4)
C66 0.081(2) 0.079(3) 0.093(3) -0.054(2) 0.014(2) -0.0258(18)
C67 0.060(3) 0.082(3) 0.087(4) -0.049(3) 0.000(2) -0.019(2)
C68 0.073(3) 0.124(5) 0.093(4) -0.060(4) -0.003(3) -0.020(3)
C69 0.094(4) 0.132(5) 0.092(4) -0.066(4) -0.004(3) -0.013(4)
C70 0.125(5) 0.126(5) 0.107(5) -0.070(4) -0.028(4) -0.023(4)
C71 0.110(4) 0.132(5) 0.119(5) -0.061(5) -0.026(4) -0.048(4)
C72 0.079(3) 0.133(5) 0.108(4) -0.068(4) -0.004(3) -0.036(3)
C73 0.056(2) 0.109(4) 0.092(4) -0.065(4) 0.003(3) -0.024(3)
C74 0.072(3) 0.099(4) 0.103(4) -0.061(4) -0.003(3) -0.013(3)
C75 0.089(4) 0.118(5) 0.136(6) -0.083(5) -0.016(4) -0.008(3)
C76 0.095(4) 0.166(7) 0.139(7) -0.112(7) 0.016(4) -0.029(5)
C77 0.111(5) 0.198(8) 0.116(6) -0.107(7) 0.037(4) -0.064(6)
C78 0.099(4) 0.140(5) 0.100(4) -0.075(4) 0.025(3) -0.051(4)
N7 0.0666(19) 0.099(2) 0.099(3) -0.061(2) 0.0132(19) -0.0371(15)
N8 0.0704(19) 0.0871(17) 0.079(3) -0.047(2) 0.0050(17) -0.0266(14)
N9 0.0586(14) 0.0840(16) 0.084(2) -0.0540(18) 0.0107(15) -0.0270(12)
O5 0.0759(17) 0.089(2) 0.098(2) -0.0461(16) 0.0035(16) -0.0262(15)
O6 0.077(2) 0.114(3) 0.098(3) -0.055(2) 0.0069(18) -0.042(2)

loop_
_atom_type_symbol
_atom_type_description
_atom_type_scat_dispersion_real
_atom_type_scat_dispersion_imag
_atom_type_scat_source
C C 0.0181 0.0091 'International Tables Vol C Tables 4.2.6.8 and 6.1.1.4'
H H 0.0000 0.0000 'International Tables Vol C Tables 4.2.6.8 and 6.1.1.4'
B B 0.0090 0.0039 'International Tables Vol C Tables 4.2.6.8 and 6.1.1.4'
N N 0.0311 0.0180 'International Tables Vol C Tables 4.2.6.8 and 6.1.1.4'
O O 0.0492 0.0322 'International Tables Vol C Tables 4.2.6.8 and 6.1.1.4'

loop_
_geom_angle_atom_site_label_1
_geom_angle_atom_site_label_2
_geom_angle_atom_site_label_3
_geom_angle
_geom_angle_site_symmetry_1
_geom_angle_site_symmetry_3
_geom_angle_publ_flag
N1 B1 C13 110.7(4) . . ?
N1 B1 N3 102.5(3) . . ?
N3 B1 C13 112.1(3) . . ?
O1 B1 C13 113.6(4) . . ?
O1 B1 N1 112.3(4) . . ?
O1 B1 N3 105.0(4) . . ?
C43 B2 C49 116.7(10) . . ?
C43 B2 N2 108.0(18) . . ?
C49 B2 N2 106.5(10) . . ?
O2 B2 C43 114.0(8) . . ?
O2 B2 C49 113(2) . . ?
O2 B2 N2 95.6(4) . . ?
O2 B2 C43A 107.3(5) . . ?
O2 B2 C49A 113.0(6) . . ?
C43A B2 N2 111.2(5) . . ?
C43A B2 C49A 116.7(5) . . ?
C49A B2 N2 111.1(4) . . ?
C44 C43 B2 122.3(10) . . ?
C44 C43 C48 116.4(8) . . ?
C48 C43 B2 121.0(10) . . ?
C43 C44 H44 119.9 . . ?
C43 C44 C45 120.3(11) . . ?
C45 C44 H44 119.9 . . ?
C44 C45 H45 120.3 . . ?
C46 C45 C44 119.5(12) . . ?
C46 C45 H45 120.3 . . ?
C45 C46 H46 120.0 . . ?
C45 C46 C47 120.1(11) . . ?
C47 C46 H46 120.0 . . ?
C46 C47 H47 120.5 . . ?
C46 C47 C48 119.1(11) . . ?
C48 C47 H47 120.5 . . ?
C43 C48 H48 119.6 . . ?
C47 C48 C43 120.9(12) . . ?
C47 C48 H48 119.6 . . ?
C50 C49 B2 121.9(10) . . ?
C54 C49 B2 120.2(12) . . ?
C54 C49 C50 116.1(9) . . ?
C49 C50 H50 119.1 . . ?
C51 C50 C49 121.8(10) . . ?
C51 C50 H50 119.1 . . ?
C50 C51 H51 119.7 . . ?
C52 C51 C50 120.6(11) . . ?
C52 C51 H51 119.7 . . ?
C51 C52 H52 120.2 . . ?
C51 C52 C53 119.6(10) . . ?
C53 C52 H52 120.2 . . ?
C52 C53 H53 119.9 . . ?
C52 C53 C54 120.1(9) . . ?
C54 C53 H53 119.9 . . ?
C49 C54 C53 119.8(9) . . ?
C49 C54 H54 120.1 . . ?
C53 C54 H54 120.1 . . ?
C16 B3 N4 112.3(4) . . ?
N5 B3 C16 111.6(4) . . ?
N5 B3 N4 102.6(4) . . ?
O3 B3 C16 113.8(4) . . ?
O3 B3 N4 108.4(5) . . ?
O3 B3 N5 107.4(4) . . ?
C31 B4 O4 106.3(6) . . ?
C37 B4 C31 117.1(6) . . ?
C37 B4 O4 105.9(8) . . ?
N6 B4 C31 112.4(7) . . ?
N6 B4 C37 117.5(6) . . ?
N6 B4 O4 93.8(4) . . ?
N6 B4 C31A 105.2(11) . . ?
N6 B4 C37A 107.2(8) . . ?
C31A B4 O4 118.8(6) . . ?
C37A B4 O4 110.6(12) . . ?
C37A B4 C31A 117.5(8) . . ?
C32 C31 B4 120.9(8) . . ?
C36 C31 B4 122.8(8) . . ?
C36 C31 C32 116.3(8) . . ?
C31 C32 H32 119.4 . . ?
C31 C32 C33 121.3(10) . . ?
C33 C32 H32 119.4 . . ?
C32 C33 H33 120.1 . . ?
C34 C33 C32 119.8(12) . . ?
C34 C33 H33 120.1 . . ?
C33 C34 H34 121.0 . . ?
C35 C34 C33 118.1(11) . . ?
C35 C34 H34 121.0 . . ?
C34 C35 H35 119.5 . . ?
C34 C35 C36 121.0(12) . . ?
C36 C35 H35 119.5 . . ?
C31 C36 C35 122.1(11) . . ?
C31 C36 H36 118.9 . . ?
C35 C36 H36 118.9 . . ?
C38 C37 B4 123.3(7) . . ?
C38 C37 C42 116.9(6) . . ?
C42 C37 B4 119.6(7) . . ?
C37 C38 H38 117.9 . . ?
C39 C38 C37 124.3(8) . . ?
C39 C38 H38 117.9 . . ?
C38 C39 H39 122.1 . . ?
C38 C39 C40 115.8(8) . . ?
C40 C39 H39 122.1 . . ?
C39 C40 H40 117.7 . . ?
C41 C40 C39 124.6(8) . . ?
C41 C40 H40 117.7 . . ?
C40 C41 H41 121.2 . . ?
C40 C41 C42 117.7(8) . . ?
C42 C41 H41 121.2 . . ?
C37 C42 C41 120.6(7) . . ?
C37 C42 H42 119.7 . . ?
C41 C42 H42 119.7 . . ?
C2 C1 H1 124.8 . . ?
N1 C1 H1 124.8 . . ?
N1 C1 C2 110.4(4) . . ?
C1 C2 H2 126.3 . . ?
C3 C2 C1 107.4(5) . . ?
C3 C2 H2 126.3 . . ?
C2 C3 H3 126.7 . . ?
C2 C3 C4 106.6(5) . . ?
C4 C3 H3 126.7 . . ?
C5 C4 C3 129.4(5) . . ?
N1 C4 C3 108.6(4) . . ?
N1 C4 C5 122.0(5) . . ?
C4 C5 H5 118.1 . . ?
N2 C5 C4 123.9(5) . . ?
N2 C5 H5 118.1 . . ?
N3 C6 C7 118.6(4) . . ?
O2 C6 C7 126.7(4) . . ?
O2 C6 N3 114.6(4) . . ?
C8 C7 C6 122.8(4) . . ?
C12 C7 C6 117.7(4) . . ?
C12 C7 C8 119.5(5) . . ?
C7 C8 H8 119.6 . . ?
C9 C8 C7 120.7(5) . . ?
C9 C8 H8 119.6 . . ?
C8 C9 H9 119.9 . . ?
C8 C9 C10 120.1(6) . . ?
C10 C9 H9 119.9 . . ?
C9 C10 H10 119.8 . . ?
C9 C10 C11 120.5(6) . . ?
C11 C10 H10 119.8 . . ?
C10 C11 H11 119.3 . . ?
C10 C11 C12 121.3(5) . . ?
C12 C11 H11 119.3 . . ?
C11 C12 C7 117.8(5) . . ?
O1 C12 C7 122.0(5) . . ?
O1 C12 C11 120.2(4) . . ?
C14 C13 B1 122.6(4) . . ?
C18 C13 B1 121.4(4) . . ?
C18 C13 C14 115.9(4) . . ?
C13 C14 H14 118.3 . . ?
C15 C14 C13 123.4(4) . . ?
C15 C14 H14 118.3 . . ?
C14 C15 H15 119.4 . . ?
C14 C15 C16 121.2(5) . . ?
C16 C15 H15 119.4 . . ?
C15 C16 B3 120.2(5) . . ?
C17 C16 B3 124.5(4) . . ?
C17 C16 C15 115.2(4) . . ?
C16 C17 H17 118.4 . . ?
C16 C17 C18 123.2(4) . . ?
C18 C17 H17 118.4 . . ?
C13 C18 C17 121.1(4) . . ?
C13 C18 H18 119.5 . . ?
C17 C18 H18 119.5 . . ?
C20 C19 H19 125.6 . . ?
N4 C19 H19 125.6 . . ?
N4 C19 C20 108.7(6) . . ?
C19 C20 H20 127.4 . . ?
C21 C20 C19 105.2(6) . . ?
C21 C20 H20 127.4 . . ?
C20 C21 H21 125.2 . . ?
C20 C21 C22 109.6(6) . . ?
C22 C21 H21 125.2 . . ?
C21 C22 C23 128.3(6) . . ?
N4 C22 C21 107.3(6) . . ?
N4 C22 C23 124.3(6) . . ?
C22 C23 H23 119.2 . . ?
N6 C23 C22 121.5(5) . . ?
N6 C23 H23 119.2 . . ?
N5 C24 C25 117.1(6) . . ?
O4 C24 C25 127.1(6) . . ?
O4 C24 N5 115.8(5) . . ?
C26 C25 C24 121.3(7) . . ?
C30 C25 C24 117.9(6) . . ?
C30 C25 C26 120.4(5) . . ?
C25 C26 H26 120.7 . . ?
C27 C26 C25 118.7(7) . . ?
C27 C26 H26 120.7 . . ?
C26 C27 H27 119.2 . . ?
C28 C27 C26 121.7(9) . . ?
C28 C27 H27 119.2 . . ?
C27 C28 H28 118.8 . . ?
C27 C28 C29 122.4(8) . . ?
C29 C28 H28 118.8 . . ?
C28 C29 H29 121.4 . . ?
C30 C29 C28 117.1(8) . . ?
C30 C29 H29 121.4 . . ?
C25 C30 C29 119.6(7) . . ?
C25 C30 O3 123.5(5) . . ?
C29 C30 O3 116.9(7) . . ?
C1 N1 B1 129.6(4) . . ?
C1 N1 C4 106.9(4) . . ?
C4 N1 B1 121.6(4) . . ?
C5 N2 B2 136.1(4) . . ?
C5 N2 N3 116.1(4) . . ?
N3 N2 B2 107.3(4) . . ?
C6 N3 B1 122.0(4) . . ?
C6 N3 N2 110.2(4) . . ?
N2 N3 B1 127.8(4) . . ?
C19 N4 B3 131.3(5) . . ?
C19 N4 C22 109.1(5) . . ?
C22 N4 B3 117.8(5) . . ?
C24 N5 B3 120.8(4) . . ?
C24 N5 N6 109.2(4) . . ?
N6 N5 B3 129.4(4) . . ?
C23 N6 B4 132.1(5) . . ?
C23 N6 N5 117.8(5) . . ?
N5 N6 B4 110.0(4) . . ?
C12 O1 B1 116.7(3) . . ?
C6 O2 B2 110.7(4) . . ?
C30 O3 B3 112.4(5) . . ?
C24 O4 B4 110.8(5) . . ?
C32A C31A B4 120.2(9) . . ?
C36A C31A B4 122.8(9) . . ?
C36A C31A C32A 116.4(9) . . ?
C31A C32A H32A 119.9 . . ?
C31A C32A C33A 120.3(12) . . ?
C33A C32A H32A 119.9 . . ?
C32A C33A H33A 120.2 . . ?
C34A C33A C32A 119.6(12) . . ?
C34A C33A H33A 120.2 . . ?
C33A C34A H34A 121.0 . . ?
C35A C34A C33A 118.0(12) . . ?
C35A C34A H34A 121.0 . . ?
C34A C35A H35A 120.1 . . ?
C34A C35A C36A 119.8(13) . . ?
C36A C35A H35A 120.1 . . ?
C31A C36A C35A 122.2(12) . . ?
C31A C36A H36A 118.9 . . ?
C35A C36A H36A 118.9 . . ?
C38A C37A B4 122.2(9) . . ?
C38A C37A C42A 116.7(7) . . ?
C42A C37A B4 120.0(8) . . ?
C37A C38A H38A 117.9 . . ?
C39A C38A C37A 124.3(9) . . ?
C39A C38A H38A 117.9 . . ?
C38A C39A H39A 122.2 . . ?
C38A C39A C40A 115.7(9) . . ?
C40A C39A H39A 122.2 . . ?
C39A C40A H40A 117.6 . . ?
C41A C40A C39A 124.9(9) . . ?
C41A C40A H40A 117.6 . . ?
C40A C41A H41A 121.4 . . ?
C40A C41A C42A 117.2(9) . . ?
C42A C41A H41A 121.4 . . ?
C37A C42A C41A 120.9(8) . . ?
C37A C42A H42A 119.6 . . ?
C41A C42A H42A 119.6 . . ?
C44A C43A B2 122.3(6) . . ?
C44A C43A C48A 117.4(6) . . ?
C48A C43A B2 120.2(6) . . ?
C43A C44A H44A 119.8 . . ?
C43A C44A C45A 120.5(8) . . ?
C45A C44A H44A 119.8 . . ?
C44A C45A H45A 120.3 . . ?
C46A C45A C44A 119.5(9) . . ?
C46A C45A H45A 120.3 . . ?
C45A C46A H46A 119.5 . . ?
C47A C46A C45A 121.0(8) . . ?
C47A C46A H46A 119.5 . . ?
C46A C47A H47A 120.0 . . ?
C46A C47A C48A 120.0(8) . . ?
C48A C47A H47A 120.0 . . ?
C43A C48A H48A 119.2 . . ?
C47A C48A C43A 121.5(7) . . ?
C47A C48A H48A 119.2 . . ?
C50A C49A B2 123.0(4) . . ?
C54A C49A B2 120.5(5) . . ?
C54A C49A C50A 116.5(4) . . ?
C49A C50A H50A 118.9 . . ?
C51A C50A C49A 122.2(5) . . ?
C51A C50A H50A 118.9 . . ?
C50A C51A H51A 119.6 . . ?
C52A C51A C50A 120.9(6) . . ?
C52A C51A H51A 119.6 . . ?
C51A C52A H52A 120.0 . . ?
C51A C52A C53A 120.0(5) . . ?
C53A C52A H52A 120.0 . . ?
C52A C53A H53A 119.8 . . ?
C52A C53A C54A 120.3(5) . . ?
C54A C53A H53A 119.8 . . ?
C49A C54A C53A 119.9(5) . . ?
C49A C54A H54A 120.0 . . ?
C53A C54A H54A 120.0 . . ?
N7 B5 C00L 115.1(4) . . ?
N9 B5 C00L 112.3(4) . . ?
N9 B5 N7 101.5(4) . . ?
O5 B5 C00L 112.2(4) . . ?
O5 B5 N7 109.0(4) . . ?
O5 B5 N9 106.0(4) . . ?
C73 B6 C67 116.0(4) . . ?
N8 B6 C67 111.6(4) . . ?
N8 B6 C73 111.6(4) . . ?
O6 B6 C67 108.0(4) . . ?
O6 B6 C73 110.4(4) . . ?
O6 B6 N8 97.7(4) . . ?
C00W C00L B5 122.8(5) 2_567 . ?
C00W C00L C018 116.2(4) 2_567 . ?
C018 C00L B5 121.0(4) . . ?
C00L C00W H00W 119.0 2_567 . ?
C00L C00W C018 122.0(5) 2_567 . ?
C018 C00W H00W 119.0 . . ?
C00L C018 C00W 121.8(4) . . ?
C00L C018 H018 119.1 . . ?
C00W C018 H018 119.1 . . ?
C56 C55 H55 124.6 . . ?
N7 C55 H55 124.6 . . ?
N7 C55 C56 110.8(5) . . ?
C55 C56 H56 127.4 . . ?
C57 C56 C55 105.2(5) . . ?
C57 C56 H56 127.4 . . ?
C56 C57 H57 126.8 . . ?
C58 C57 C56 106.4(5) . . ?
C58 C57 H57 126.8 . . ?
C57 C58 C59 125.7(5) . . ?
N7 C58 C57 109.9(4) . . ?
N7 C58 C59 124.4(4) . . ?
C58 C59 H59 118.8 . . ?
N8 C59 C58 122.4(5) . . ?
N8 C59 H59 118.8 . . ?
N9 C60 C61 117.7(4) . . ?
O6 C60 C61 122.6(4) . . ?
O6 C60 N9 119.5(5) . . ?
C62 C61 C60 124.9(5) . . ?
C66 C61 C60 114.7(5) . . ?
C66 C61 C62 120.4(6) . . ?
C61 C62 H62 119.5 . . ?
C63 C62 C61 121.0(6) . . ?
C63 C62 H62 119.5 . . ?
C62 C63 H63 120.1 . . ?
C62 C63 C64 119.8(7) . . ?
C64 C63 H63 120.1 . . ?
C63 C64 H64 119.7 . . ?
C63 C64 C65 120.5(6) . . ?
C65 C64 H64 119.7 . . ?
C64 C65 H65 119.8 . . ?
C66 C65 C64 120.3(6) . . ?
C66 C65 H65 119.8 . . ?
C61 C66 C65 118.0(5) . . ?
C61 C66 O5 125.9(5) . . ?
C65 C66 O5 116.1(5) . . ?
C68 C67 B6 125.8(4) . . ?
C72 C67 B6 118.9(4) . . ?
C72 C67 C68 115.3(5) . . ?
C67 C68 H68 119.0 . . ?
C69 C68 C67 122.0(5) . . ?
C69 C68 H68 119.0 . . ?
C68 C69 H69 120.1 . . ?
C70 C69 C68 119.8(5) . . ?
C70 C69 H69 120.1 . . ?
C69 C70 H70 119.4 . . ?
C69 C70 C71 121.2(5) . . ?
C71 C70 H70 119.4 . . ?
C70 C71 H71 121.2 . . ?
C72 C71 C70 117.6(5) . . ?
C72 C71 H71 121.2 . . ?
C67 C72 H72 118.1 . . ?
C71 C72 C67 123.8(5) . . ?
C71 C72 H72 118.1 . . ?
C74 C73 B6 121.4(5) . . ?
C74 C73 C78 118.8(5) . . ?
C78 C73 B6 119.7(5) . . ?
C73 C74 H74 118.1 . . ?
C73 C74 C75 123.7(5) . . ?
C75 C74 H74 118.1 . . ?
C74 C75 H75 121.5 . . ?
C74 C75 C76 117.0(6) . . ?
C76 C75 H75 121.5 . . ?
C75 C76 H76 119.0 . . ?
C77 C76 C75 122.1(7) . . ?
C77 C76 H76 119.0 . . ?
C76 C77 H77 119.3 . . ?
C76 C77 C78 121.5(7) . . ?
C78 C77 H77 119.3 . . ?
C73 C78 C77 116.8(6) . . ?
C73 C78 H78 121.6 . . ?
C77 C78 H78 121.6 . . ?
C55 N7 B5 130.4(4) . . ?
C55 N7 C58 107.8(4) . . ?
C58 N7 B5 120.4(4) . . ?
C59 N8 B6 138.1(4) . . ?
C59 N8 N9 115.5(4) . . ?
N9 N8 B6 106.0(3) . . ?
C60 N9 B5 123.1(4) . . ?
C60 N9 N8 107.8(3) . . ?
N8 N9 B5 128.9(4) . . ?
C66 O5 B5 114.0(4) . . ?
C60 O6 B6 107.6(4) . . ?

loop_
_geom_bond_atom_site_label_1
_geom_bond_atom_site_label_2
_geom_bond_distance
_geom_bond_site_symmetry_2
_geom_bond_publ_flag
B1 C13 1.603(6) . ?
B1 N1 1.546(6) . ?
B1 N3 1.577(5) . ?
B1 O1 1.465(6) . ?
B2 C43 1.597(10) . ?
B2 C49 1.600(10) . ?
B2 N2 1.623(6) . ?
B2 O2 1.558(7) . ?
B2 C43A 1.595(7) . ?
B2 C49A 1.598(6) . ?
C43 C44 1.401(11) . ?
C43 C48 1.402(11) . ?
C44 H44 0.9300 . ?
C44 C45 1.425(12) . ?
C45 H45 0.9300 . ?
C45 C46 1.368(14) . ?
C46 H46 0.9300 . ?
C46 C47 1.369(12) . ?
C47 H47 0.9300 . ?
C47 C48 1.400(12) . ?
C48 H48 0.9300 . ?
C49 C50 1.406(10) . ?
C49 C54 1.403(11) . ?
C50 H50 0.9300 . ?
C50 C51 1.383(11) . ?
C51 H51 0.9300 . ?
C51 C52 1.344(11) . ?
C52 H52 0.9300 . ?
C52 C53 1.371(11) . ?
C53 H53 0.9300 . ?
C53 C54 1.429(10) . ?
C54 H54 0.9300 . ?
B3 C16 1.599(7) . ?
B3 N4 1.617(7) . ?
B3 N5 1.536(7) . ?
B3 O3 1.431(6) . ?
B4 C31 1.603(9) . ?
B4 C37 1.586(8) . ?
B4 N6 1.578(8) . ?
B4 O4 1.615(7) . ?
B4 C31A 1.598(10) . ?
B4 C37A 1.589(9) . ?
C31 C32 1.393(10) . ?
C31 C36 1.373(10) . ?
C32 H32 0.9300 . ?
C32 C33 1.411(11) . ?
C33 H33 0.9300 . ?
C33 C34 1.383(15) . ?
C34 H34 0.9300 . ?
C34 C35 1.368(16) . ?
C35 H35 0.9300 . ?
C35 C36 1.387(11) . ?
C36 H36 0.9300 . ?
C37 C38 1.403(9) . ?
C37 C42 1.414(9) . ?
C38 H38 0.9300 . ?
C38 C39 1.386(8) . ?
C39 H39 0.9300 . ?
C39 C40 1.390(11) . ?
C40 H40 0.9300 . ?
C40 C41 1.372(11) . ?
C41 H41 0.9300 . ?
C41 C42 1.426(8) . ?
C42 H42 0.9300 . ?
C1 H1 0.9300 . ?
C1 C2 1.381(6) . ?
C1 N1 1.363(5) . ?
C2 H2 0.9300 . ?
C2 C3 1.378(6) . ?
C3 H3 0.9300 . ?
C3 C4 1.422(6) . ?
C4 C5 1.403(6) . ?
C4 N1 1.374(6) . ?
C5 H5 0.9300 . ?
C5 N2 1.303(5) . ?
C6 C7 1.432(6) . ?
C6 N3 1.333(5) . ?
C6 O2 1.303(5) . ?
C7 C8 1.410(6) . ?
C7 C12 1.400(6) . ?
C8 H8 0.9300 . ?
C8 C9 1.355(7) . ?
C9 H9 0.9300 . ?
C9 C10 1.365(7) . ?
C10 H10 0.9300 . ?
C10 C11 1.375(7) . ?
C11 H11 0.9300 . ?
C11 C12 1.391(7) . ?
C12 O1 1.364(5) . ?
C13 C14 1.391(6) . ?
C13 C18 1.383(5) . ?
C14 H14 0.9300 . ?
C14 C15 1.373(5) . ?
C15 H15 0.9300 . ?
C15 C16 1.407(6) . ?
C16 C17 1.385(6) . ?
C17 H17 0.9300 . ?
C17 C18 1.395(5) . ?
C18 H18 0.9300 . ?
C19 H19 0.9300 . ?
C19 C20 1.439(8) . ?
C19 N4 1.374(7) . ?
C20 H20 0.9300 . ?
C20 C21 1.387(8) . ?
C21 H21 0.9300 . ?
C21 C22 1.411(8) . ?
C22 C23 1.447(8) . ?
C22 N4 1.376(6) . ?
C23 H23 0.9300 . ?
C23 N6 1.270(6) . ?
C24 C25 1.436(7) . ?
C24 N5 1.323(6) . ?
C24 O4 1.253(6) . ?
C25 C26 1.432(8) . ?
C25 C30 1.367(8) . ?
C26 H26 0.9300 . ?
C26 C27 1.336(8) . ?
C27 H27 0.9300 . ?
C27 C28 1.312(9) . ?
C28 H28 0.9300 . ?
C28 C29 1.424(9) . ?
C29 H29 0.9300 . ?
C29 C30 1.391(8) . ?
C30 O3 1.419(7) . ?
N2 N3 1.384(5) . ?
N5 N6 1.379(5) . ?
C31A C32A 1.401(12) . ?
C31A C36A 1.369(10) . ?
C32A H32A 0.9300 . ?
C32A C33A 1.411(12) . ?
C33A H33A 0.9300 . ?
C33A C34A 1.389(16) . ?
C34A H34A 0.9300 . ?
C34A C35A 1.369(17) . ?
C35A H35A 0.9300 . ?
C35A C36A 1.388(12) . ?
C36A H36A 0.9300 . ?
C37A C38A 1.409(10) . ?
C37A C42A 1.410(10) . ?
C38A H38A 0.9300 . ?
C38A C39A 1.382(9) . ?
C39A H39A 0.9300 . ?
C39A C40A 1.391(12) . ?
C40A H40A 0.9300 . ?
C40A C41A 1.371(12) . ?
C41A H41A 0.9300 . ?
C41A C42A 1.429(10) . ?
C42A H42A 0.9300 . ?
C43A C44A 1.397(9) . ?
C43A C48A 1.401(9) . ?
C44A H44A 0.9300 . ?
C44A C45A 1.424(9) . ?
C45A H45A 0.9300 . ?
C45A C46A 1.368(10) . ?
C46A H46A 0.9300 . ?
C46A C47A 1.363(10) . ?
C47A H47A 0.9300 . ?
C47A C48A 1.392(8) . ?
C48A H48A 0.9300 . ?
C49A C50A 1.401(6) . ?
C49A C54A 1.401(7) . ?
C50A H50A 0.9300 . ?
C50A C51A 1.384(7) . ?
C51A H51A 0.9300 . ?
C51A C52A 1.343(7) . ?
C52A H52A 0.9300 . ?
C52A C53A 1.369(8) . ?
C53A H53A 0.9300 . ?
C53A C54A 1.427(7) . ?
C54A H54A 0.9300 . ?
B5 C00L 1.580(6) . ?
B5 N7 1.571(6) . ?
B5 N9 1.558(6) . ?
B5 O5 1.437(6) . ?
B6 C67 1.612(7) . ?
B6 C73 1.597(6) . ?
B6 N8 1.597(6) . ?
B6 O6 1.563(6) . ?
C00L C00W 1.381(6) 2_567 ?
C00L C018 1.387(6) . ?
C00W H00W 0.9300 . ?
C00W C018 1.398(5) . ?
C018 H018 0.9300 . ?
C55 H55 0.9300 . ?
C55 C56 1.411(7) . ?
C55 N7 1.341(5) . ?
C56 H56 0.9300 . ?
C56 C57 1.409(7) . ?
C57 H57 0.9300 . ?
C57 C58 1.406(6) . ?
C58 C59 1.430(6) . ?
C58 N7 1.351(6) . ?
C59 H59 0.9300 . ?
C59 N8 1.278(5) . ?
C60 C61 1.490(6) . ?
C60 N9 1.309(5) . ?
C60 O6 1.264(5) . ?
C61 C62 1.385(6) . ?
C61 C66 1.371(6) . ?
C62 H62 0.9300 . ?
C62 C63 1.333(8) . ?
C63 H63 0.9300 . ?
C63 C64 1.353(8) . ?
C64 H64 0.9300 . ?
C64 C65 1.383(7) . ?
C65 H65 0.9300 . ?
C65 C66 1.375(7) . ?
C66 O5 1.399(5) . ?
C67 C68 1.405(6) . ?
C67 C72 1.387(6) . ?
C68 H68 0.9300 . ?
C68 C69 1.394(6) . ?
C69 H69 0.9300 . ?
C69 C70 1.336(7) . ?
C70 H70 0.9300 . ?
C70 C71 1.407(7) . ?
C71 H71 0.9300 . ?
C71 C72 1.379(6) . ?
C72 H72 0.9300 . ?
C73 C74 1.366(6) . ?
C73 C78 1.410(6) . ?
C74 H74 0.9300 . ?
C74 C75 1.384(6) . ?
C75 H75 0.9300 . ?
C75 C76 1.386(8) . ?
C76 H76 0.9300 . ?
C76 C77 1.326(8) . ?
C77 H77 0.9300 . ?
C77 C78 1.443(8) . ?
C78 H78 0.9300 . ?
N8 N9 1.418(5) . ?

loop_
_geom_torsion_atom_site_label_1
_geom_torsion_atom_site_label_2
_geom_torsion_atom_site_label_3
_geom_torsion_atom_site_label_4
_geom_torsion
_geom_torsion_site_symmetry_1
_geom_torsion_site_symmetry_2
_geom_torsion_site_symmetry_3
_geom_torsion_site_symmetry_4
_geom_torsion_publ_flag
B1 C13 C14 C15 176.9(4) . . . . ?
B1 C13 C18 C17 -175.5(4) . . . . ?
B2 C43 C44 C45 178(3) . . . . ?
B2 C43 C48 C47 -160(3) . . . . ?
B2 C49 C50 C51 -166(5) . . . . ?
B2 C49 C54 C53 175(4) . . . . ?
B2 N2 N3 B1 168.8(4) . . . . ?
B2 N2 N3 C6 -10.1(4) . . . . ?
B2 C43A C44A C45A 179.9(7) . . . . ?
B2 C43A C48A C47A -179.7(6) . . . . ?
B2 C49A C50A C51A -178.1(10) . . . . ?
B2 C49A C54A C53A 174.8(8) . . . . ?
C43 B2 C49 C50 -143(4) . . . . ?
C43 B2 C49 C54 53(6) . . . . ?
C43 B2 N2 C5 83.0(12) . . . . ?
C43 B2 N2 N3 -105.6(11) . . . . ?
C43 B2 O2 C6 102(2) . . . . ?
C43 C44 C45 C46 -15(6) . . . . ?
C44 C43 C48 C47 13(6) . . . . ?
C44 C45 C46 C47 6(7) . . . . ?
C45 C46 C47 C48 11(7) . . . . ?
C46 C47 C48 C43 -21(6) . . . . ?
C48 C43 C44 C45 5(6) . . . . ?
C49 B2 C43 C44 58(6) . . . . ?
C49 B2 C43 C48 -129(3) . . . . ?
C49 B2 N2 C5 -43(2) . . . . ?
C49 B2 N2 N3 128(2) . . . . ?
C49 B2 O2 C6 -121.3(8) . . . . ?
C49 C50 C51 C52 -12(9) . . . . ?
C50 C49 C54 C53 10(7) . . . . ?
C50 C51 C52 C53 15(8) . . . . ?
C51 C52 C53 C54 -5(7) . . . . ?
C52 C53 C54 C49 -7(7) . . . . ?
C54 C49 C50 C51 -1(8) . . . . ?
B3 C16 C17 C18 179.2(5) . . . . ?
B3 N5 N6 B4 163.8(5) . . . . ?
B3 N5 N6 C23 -20.0(7) . . . . ?
B4 C31 C32 C33 171.4(11) . . . . ?
B4 C31 C36 C35 -172.9(13) . . . . ?
B4 C37 C38 C39 -176.6(14) . . . . ?
B4 C37 C42 C41 176.3(11) . . . . ?
B4 C31A C32A C33A -173.1(17) . . . . ?
B4 C31A C36A C35A -176(2) . . . . ?
B4 C37A C38A C39A -173(2) . . . . ?
B4 C37A C42A C41A 173.7(18) . . . . ?
C31 B4 C37 C38 -152.9(14) . . . . ?
C31 B4 C37 C42 32(2) . . . . ?
C31 B4 N6 C23 80.4(8) . . . . ?
C31 B4 N6 N5 -104.2(6) . . . . ?
C31 B4 O4 C24 112.9(8) . . . . ?
C31 C32 C33 C34 2(2) . . . . ?
C32 C31 C36 C35 9(2) . . . . ?
C32 C33 C34 C35 9(2) . . . . ?
C33 C34 C35 C36 -10(2) . . . . ?
C34 C35 C36 C31 1(2) . . . . ?
C36 C31 C32 C33 -10(2) . . . . ?
C37 B4 C31 C32 52.3(19) . . . . ?
C37 B4 C31 C36 -125.8(13) . . . . ?
C37 B4 N6 C23 -60.1(11) . . . . ?
C37 B4 N6 N5 115.3(9) . . . . ?
C37 B4 O4 C24 -121.9(6) . . . . ?
C37 C38 C39 C40 0(2) . . . . ?
C38 C37 C42 C41 1(2) . . . . ?
C38 C39 C40 C41 1.8(19) . . . . ?
C39 C40 C41 C42 -2.3(18) . . . . ?
C40 C41 C42 C37 0.7(18) . . . . ?
C42 C37 C38 C39 -2(3) . . . . ?
C1 C2 C3 C4 2.1(6) . . . . ?
C2 C1 N1 B1 165.4(4) . . . . ?
C2 C1 N1 C4 1.2(5) . . . . ?
C2 C3 C4 C5 176.9(5) . . . . ?
C2 C3 C4 N1 -1.5(6) . . . . ?
C3 C4 C5 N2 -179.7(5) . . . . ?
C3 C4 N1 B1 -165.6(4) . . . . ?
C3 C4 N1 C1 0.2(5) . . . . ?
C4 C5 N2 B2 172.8(5) . . . . ?
C4 C5 N2 N3 1.9(7) . . . . ?
C5 C4 N1 B1 15.9(7) . . . . ?
C5 C4 N1 C1 -178.3(4) . . . . ?
C5 N2 N3 B1 -17.8(6) . . . . ?
C5 N2 N3 C6 163.2(4) . . . . ?
C6 C7 C8 C9 -179.4(5) . . . . ?
C6 C7 C12 C11 177.6(4) . . . . ?
C6 C7 C12 O1 -0.3(6) . . . . ?
C7 C6 N3 B1 7.3(6) . . . . ?
C7 C6 N3 N2 -173.7(3) . . . . ?
C7 C6 O2 B2 -177.6(4) . . . . ?
C7 C8 C9 C10 1.0(8) . . . . ?
C7 C12 O1 B1 -33.8(5) . . . . ?
C8 C7 C12 C11 -1.2(6) . . . . ?
C8 C7 C12 O1 -179.0(4) . . . . ?
C8 C9 C10 C11 0.6(9) . . . . ?
C9 C10 C11 C12 -2.6(9) . . . . ?
C10 C11 C12 C7 2.8(7) . . . . ?
C10 C11 C12 O1 -179.3(4) . . . . ?
C11 C12 O1 B1 148.4(4) . . . . ?
C12 C7 C8 C9 -0.7(7) . . . . ?
C13 B1 N1 C1 -67.3(6) . . . . ?
C13 B1 N1 C4 94.9(4) . . . . ?
C13 B1 N3 C6 87.6(5) . . . . ?
C13 B1 N3 N2 -91.2(5) . . . . ?
C13 B1 O1 C12 -75.2(4) . . . . ?
C13 C14 C15 C16 -1.3(8) . . . . ?
C14 C13 C18 C17 0.3(7) . . . . ?
C14 C15 C16 B3 -177.9(4) . . . . ?
C14 C15 C16 C17 -0.1(7) . . . . ?
C15 C16 C17 C18 1.6(7) . . . . ?
C16 B3 N4 C19 -67.2(7) . . . . ?
C16 B3 N4 C22 95.3(5) . . . . ?
C16 B3 N5 C24 79.3(6) . . . . ?
C16 B3 N5 N6 -90.8(6) . . . . ?
C16 B3 O3 C30 -75.3(6) . . . . ?
C16 C17 C18 C13 -1.7(8) . . . . ?
C18 C13 C14 C15 1.2(7) . . . . ?
C19 C20 C21 C22 -1.8(7) . . . . ?
C20 C19 N4 B3 163.3(5) . . . . ?
C20 C19 N4 C22 -0.4(6) . . . . ?
C20 C21 C22 C23 179.6(5) . . . . ?
C20 C21 C22 N4 1.6(6) . . . . ?
C21 C22 C23 N6 -179.0(5) . . . . ?
C21 C22 N4 B3 -166.9(4) . . . . ?
C21 C22 N4 C19 -0.7(6) . . . . ?
C22 C23 N6 B4 177.1(5) . . . . ?
C22 C23 N6 N5 2.1(8) . . . . ?
C23 C22 N4 B3 15.0(7) . . . . ?
C23 C22 N4 C19 -178.8(5) . . . . ?
C24 C25 C26 C27 -175.2(5) . . . . ?
C24 C25 C30 C29 172.7(5) . . . . ?
C24 C25 C30 O3 -5.9(8) . . . . ?
C24 N5 N6 B4 -7.1(5) . . . . ?
C24 N5 N6 C23 169.0(5) . . . . ?
C25 C24 N5 B3 14.9(7) . . . . ?
C25 C24 N5 N6 -173.2(4) . . . . ?
C25 C24 O4 B4 176.9(5) . . . . ?
C25 C26 C27 C28 5.0(11) . . . . ?
C25 C30 O3 B3 -27.6(7) . . . . ?
C26 C25 C30 C29 0.4(8) . . . . ?
C26 C25 C30 O3 -178.2(4) . . . . ?
C26 C27 C28 C29 -4.3(13) . . . . ?
C27 C28 C29 C30 1.4(11) . . . . ?
C28 C29 C30 C25 0.5(9) . . . . ?
C28 C29 C30 O3 179.2(5) . . . . ?
C29 C30 O3 B3 153.8(5) . . . . ?
C30 C25 C26 C27 -3.1(8) . . . . ?
N1 B1 C13 C14 -68.2(5) . . . . ?
N1 B1 C13 C18 107.3(5) . . . . ?
N1 B1 N3 C6 -153.6(4) . . . . ?
N1 B1 N3 N2 27.6(5) . . . . ?
N1 B1 O1 C12 158.2(3) . . . . ?
N1 C1 C2 C3 -2.1(6) . . . . ?
N1 C4 C5 N2 -1.5(7) . . . . ?
N2 B2 C43 C44 -62(5) . . . . ?
N2 B2 C43 C48 111(4) . . . . ?
N2 B2 C49 C50 -22(5) . . . . ?
N2 B2 C49 C54 173(4) . . . . ?
N2 B2 O2 C6 -10.6(4) . . . . ?
N2 B2 C43A C44A -31.9(10) . . . . ?
N2 B2 C43A C48A 146.6(7) . . . . ?
N2 B2 C49A C50A -29.6(13) . . . . ?
N2 B2 C49A C54A 151.3(8) . . . . ?
N3 B1 C13 C14 45.6(6) . . . . ?
N3 B1 C13 C18 -138.9(4) . . . . ?
N3 B1 N1 C1 172.9(4) . . . . ?
N3 B1 N1 C4 -24.9(5) . . . . ?
N3 B1 O1 C12 47.6(4) . . . . ?
N3 C6 C7 C8 -168.2(4) . . . . ?
N3 C6 C7 C12 13.1(6) . . . . ?
N3 C6 O2 B2 6.0(5) . . . . ?
N4 B3 C16 C15 67.7(6) . . . . ?
N4 B3 C16 C17 -109.9(6) . . . . ?
N4 B3 N5 C24 -160.2(4) . . . . ?
N4 B3 N5 N6 29.7(6) . . . . ?
N4 B3 O3 C30 158.9(4) . . . . ?
N4 C19 C20 C21 1.4(7) . . . . ?
N4 C22 C23 N6 -1.3(8) . . . . ?
N5 B3 C16 C15 -177.7(4) . . . . ?
N5 B3 C16 C17 4.7(7) . . . . ?
N5 B3 N4 C19 172.8(5) . . . . ?
N5 B3 N4 C22 -24.6(5) . . . . ?
N5 B3 O3 C30 48.7(5) . . . . ?
N5 C24 C25 C26 -175.8(4) . . . . ?
N5 C24 C25 C30 12.0(7) . . . . ?
N5 C24 O4 B4 -2.4(6) . . . . ?
N6 B4 C31 C32 -88.3(13) . . . . ?
N6 B4 C31 C36 93.5(14) . . . . ?
N6 B4 C37 C38 -14(2) . . . . ?
N6 B4 C37 C42 170.9(11) . . . . ?
N6 B4 O4 C24 -1.8(5) . . . . ?
N6 B4 C31A C32A -72(2) . . . . ?
N6 B4 C31A C36A 98(2) . . . . ?
N6 B4 C37A C38A -36(3) . . . . ?
N6 B4 C37A C42A 157(2) . . . . ?
O1 B1 C13 C14 164.4(4) . . . . ?
O1 B1 C13 C18 -20.1(6) . . . . ?
O1 B1 N1 C1 60.8(6) . . . . ?
O1 B1 N1 C4 -137.0(4) . . . . ?
O1 B1 N3 C6 -36.1(5) . . . . ?
O1 B1 N3 N2 145.1(4) . . . . ?
O2 B2 C43 C44 -167(4) . . . . ?
O2 B2 C43 C48 6(5) . . . . ?
O2 B2 C49 C50 82(5) . . . . ?
O2 B2 C49 C54 -83(5) . . . . ?
O2 B2 N2 C5 -159.5(5) . . . . ?
O2 B2 N2 N3 11.9(4) . . . . ?
O2 B2 C43A C44A -135.2(7) . . . . ?
O2 B2 C43A C48A 43.3(9) . . . . ?
O2 B2 C49A C50A 76.5(11) . . . . ?
O2 B2 C49A C54A -102.6(10) . . . . ?
O2 C6 C7 C8 15.5(7) . . . . ?
O2 C6 C7 C12 -163.2(4) . . . . ?
O2 C6 N3 B1 -176.0(3) . . . . ?
O2 C6 N3 N2 3.0(5) . . . . ?
O3 B3 C16 C15 -55.9(7) . . . . ?
O3 B3 C16 C17 126.5(5) . . . . ?
O3 B3 N4 C19 59.4(7) . . . . ?
O3 B3 N4 C22 -138.0(4) . . . . ?
O3 B3 N5 C24 -46.1(6) . . . . ?
O3 B3 N5 N6 143.8(4) . . . . ?
O4 B4 C31 C32 170.4(11) . . . . ?
O4 B4 C31 C36 -7.8(16) . . . . ?
O4 B4 C37 C38 88.8(17) . . . . ?
O4 B4 C37 C42 -86.0(14) . . . . ?
O4 B4 N6 C23 -170.2(5) . . . . ?
O4 B4 N6 N5 5.2(4) . . . . ?
O4 B4 C31A C32A -175.3(16) . . . . ?
O4 B4 C31A C36A -5(3) . . . . ?
O4 B4 C37A C38A 65(3) . . . . ?
O4 B4 C37A C42A -102(2) . . . . ?
O4 C24 C25 C26 5.0(8) . . . . ?
O4 C24 C25 C30 -167.2(5) . . . . ?
O4 C24 N5 B3 -165.7(4) . . . . ?
O4 C24 N5 N6 6.1(6) . . . . ?
C31A B4 N6 C23 68.6(8) . . . . ?
C31A B4 N6 N5 -116.0(6) . . . . ?
C31A B4 O4 C24 107.8(12) . . . . ?
C31A B4 C37A C38A -154(2) . . . . ?
C31A B4 C37A C42A 39(3) . . . . ?
C31A C32A C33A C34A -10(3) . . . . ?
C32A C31A C36A C35A -5(4) . . . . ?
C32A C33A C34A C35A -8(3) . . . . ?
C33A C34A C35A C36A 19(3) . . . . ?
C34A C35A C36A C31A -13(4) . . . . ?
C36A C31A C32A C33A 16(3) . . . . ?
C37A B4 N6 C23 -57.2(13) . . . . ?
C37A B4 N6 N5 118.1(12) . . . . ?
C37A B4 O4 C24 -111.8(7) . . . . ?
C37A B4 C31A C32A 47(3) . . . . ?
C37A B4 C31A C36A -142.5(19) . . . . ?
C37A C38A C39A C40A 0(3) . . . . ?
C38A C37A C42A C41A 6(3) . . . . ?
C38A C39A C40A C41A 5(3) . . . . ?
C39A C40A C41A C42A -4(3) . . . . ?
C40A C41A C42A C37A -2(3) . . . . ?
C42A C37A C38A C39A -5(4) . . . . ?
C43A B2 N2 C5 89.6(7) . . . . ?
C43A B2 N2 N3 -99.0(5) . . . . ?
C43A B2 O2 C6 103.6(5) . . . . ?
C43A B2 C49A C50A -158.4(9) . . . . ?
C43A B2 C49A C54A 22.5(13) . . . . ?
C43A C44A C45A C46A 0.4(12) . . . . ?
C44A C43A C48A C47A -1.2(12) . . . . ?
C44A C45A C46A C47A -2.5(13) . . . . ?
C45A C46A C47A C48A 2.7(12) . . . . ?
C46A C47A C48A C43A -0.8(12) . . . . ?
C48A C43A C44A C45A 1.4(12) . . . . ?
C49A B2 N2 C5 -42.2(9) . . . . ?
C49A B2 N2 N3 129.2(6) . . . . ?
C49A B2 O2 C6 -126.4(4) . . . . ?
C49A B2 C43A C44A 97.0(11) . . . . ?
C49A B2 C43A C48A -84.6(8) . . . . ?
C49A C50A C51A C52A 2.5(16) . . . . ?
C50A C49A C54A C53A -4.3(14) . . . . ?
C50A C51A C52A C53A -2.5(15) . . . . ?
C51A C52A C53A C54A -0.8(13) . . . . ?
C52A C53A C54A C49A 4.4(12) . . . . ?
C54A C49A C50A C51A 1.1(16) . . . . ?
B5 C00L C018 C00W -178.5(4) . . . . ?
B6 C67 C68 C69 -174.9(5) . . . . ?
B6 C67 C72 C71 175.6(5) . . . . ?
B6 C73 C74 C75 177.4(4) . . . . ?
B6 C73 C78 C77 -178.6(4) . . . . ?
B6 N8 N9 B5 -165.8(4) . . . . ?
B6 N8 N9 C60 9.2(4) . . . . ?
C00L B5 N7 C55 68.2(7) . . . . ?
C00L B5 N7 C58 -96.3(5) . . . . ?
C00L B5 N9 C60 -81.3(6) . . . . ?
C00L B5 N9 N8 93.0(5) . . . . ?
C00L B5 O5 C66 75.9(4) . . . . ?
C00L C00W C018 C00L 0.4(8) 2_567 . . . ?
C00W C00L C018 C00W -0.4(7) 2_567 . . . ?
C55 C56 C57 C58 -2.7(6) . . . . ?
C56 C55 N7 B5 -166.5(5) . . . . ?
C56 C55 N7 C58 -0.5(6) . . . . ?
C56 C57 C58 C59 -176.7(5) . . . . ?
C56 C57 C58 N7 2.5(6) . . . . ?
C57 C58 C59 N8 178.5(4) . . . . ?
C57 C58 N7 B5 166.4(4) . . . . ?
C57 C58 N7 C55 -1.3(5) . . . . ?
C58 C59 N8 B6 -172.4(5) . . . . ?
C58 C59 N8 N9 -1.2(6) . . . . ?
C59 C58 N7 B5 -14.4(7) . . . . ?
C59 C58 N7 C55 178.0(4) . . . . ?
C59 N8 N9 B5 20.3(6) . . . . ?
C59 N8 N9 C60 -164.6(4) . . . . ?
C60 C61 C62 C63 177.2(5) . . . . ?
C60 C61 C66 C65 -174.8(4) . . . . ?
C60 C61 C66 O5 2.4(6) . . . . ?
C61 C60 N9 B5 -11.9(6) . . . . ?
C61 C60 N9 N8 172.7(3) . . . . ?
C61 C60 O6 B6 179.4(4) . . . . ?
C61 C62 C63 C64 -2.5(10) . . . . ?
C61 C66 O5 B5 30.4(6) . . . . ?
C62 C61 C66 C65 2.6(7) . . . . ?
C62 C61 C66 O5 179.8(4) . . . . ?
C62 C63 C64 C65 2.2(10) . . . . ?
C63 C64 C65 C66 0.5(9) . . . . ?
C64 C65 C66 C61 -2.9(8) . . . . ?
C64 C65 C66 O5 179.7(4) . . . . ?
C65 C66 O5 B5 -152.4(4) . . . . ?
C66 C61 C62 C63 0.0(8) . . . . ?
C67 B6 C73 C74 48.0(6) . . . . ?
C67 B6 C73 C78 -133.5(5) . . . . ?
C67 B6 N8 C59 -86.5(6) . . . . ?
C67 B6 N8 N9 101.8(4) . . . . ?
C67 B6 O6 C60 -106.0(4) . . . . ?
C67 C68 C69 C70 -4.5(9) . . . . ?
C68 C67 C72 C71 -5.2(8) . . . . ?
C68 C69 C70 C71 1.8(9) . . . . ?
C69 C70 C71 C72 -1.0(9) . . . . ?
C70 C71 C72 C67 2.8(9) . . . . ?
C72 C67 C68 C69 5.9(7) . . . . ?
C73 B6 C67 C68 -115.2(5) . . . . ?
C73 B6 C67 C72 63.9(6) . . . . ?
C73 B6 N8 C59 45.1(8) . . . . ?
C73 B6 N8 N9 -126.6(4) . . . . ?
C73 B6 O6 C60 126.3(4) . . . . ?
C73 C74 C75 C76 1.7(8) . . . . ?
C74 C73 C78 C77 0.0(7) . . . . ?
C74 C75 C76 C77 -1.0(10) . . . . ?
C75 C76 C77 C78 0.0(11) . . . . ?
C76 C77 C78 C73 0.6(9) . . . . ?
C78 C73 C74 C75 -1.1(7) . . . . ?
N7 B5 C00L C00W -106.8(5) . . . 2_567 ?
N7 B5 C00L C018 71.3(6) . . . . ?
N7 B5 N9 C60 155.2(4) . . . . ?
N7 B5 N9 N8 -30.4(6) . . . . ?
N7 B5 O5 C66 -155.5(3) . . . . ?
N7 C55 C56 C57 2.1(6) . . . . ?
N7 C58 C59 N8 -0.6(7) . . . . ?
N8 B6 C67 C68 14.1(7) . . . . ?
N8 B6 C67 C72 -166.8(4) . . . . ?
N8 B6 C73 C74 -81.3(6) . . . . ?
N8 B6 C73 C78 97.2(5) . . . . ?
N8 B6 O6 C60 9.7(4) . . . . ?
N9 B5 C00L C00W 137.8(5) . . . 2_567 ?
N9 B5 C00L C018 -44.2(6) . . . . ?
N9 B5 N7 C55 -170.3(4) . . . . ?
N9 B5 N7 C58 25.2(6) . . . . ?
N9 B5 O5 C66 -46.9(5) . . . . ?
N9 C60 C61 C62 171.4(4) . . . . ?
N9 C60 C61 C66 -11.4(6) . . . . ?
N9 C60 O6 B6 -5.3(5) . . . . ?
O5 B5 C00L C00W 18.5(6) . . . 2_567 ?
O5 B5 C00L C018 -163.4(4) . . . . ?
O5 B5 N7 C55 -58.8(6) . . . . ?
O5 B5 N7 C58 136.7(4) . . . . ?
O5 B5 N9 C60 41.4(5) . . . . ?
O5 B5 N9 N8 -144.2(4) . . . . ?
O6 B6 C67 C68 120.4(5) . . . . ?
O6 B6 C67 C72 -60.5(5) . . . . ?
O6 B6 C73 C74 171.2(4) . . . . ?
O6 B6 C73 C78 -10.3(6) . . . . ?
O6 B6 N8 C59 160.6(5) . . . . ?
O6 B6 N8 N9 -11.1(4) . . . . ?
O6 C60 C61 C62 -13.3(7) . . . . ?
O6 C60 C61 C66 163.9(4) . . . . ?
O6 C60 N9 B5 172.6(4) . . . . ?
O6 C60 N9 N8 -2.8(5) . . . . ?

loop_
_smtbx_masks_void_nr
_smtbx_masks_void_average_x
_smtbx_masks_void_average_y
_smtbx_masks_void_average_z
_smtbx_masks_void_volume
_smtbx_masks_void_count_electrons
_smtbx_masks_void_content
1 -0.202 0.305 0.697 303.8 50.4 '1.2 CH2Cl2'
2 0.202 0.695 0.303 303.8 50.5 '1.2 CH2Cl2'
